data_7135255
loop_
_publ_author_name
'Crimmin, Mark Richard'
'Stadler, Benedek'

_publ_section_title
;
 A Heterometallic \s-Silane Adduct from Cooperative Reactivity of an
 Iron--Aluminium Complex
;
_journal_name_full 'Chemical Communications'
_journal_paper_doi 10.1039/D5CC06456B
_journal_year 2025
_chemical_formula_moiety 'C39 H67 Al Fe N2 O P2 Si, 0.5(C5 H12)'
_chemical_formula_sum 'C41.5 H73 Al Fe N2 O P2 Si'
_chemical_formula_weight 788.915
_chemical_properties_physical Air-sensitive,Moisture-sensitive,Oxygen-sensitive
_space_group_crystal_system monoclinic
_space_group_IT_number 14
_space_group_name_Hall '-P 2ybc'
_space_group_name_H-M_alt 'P 1 21/c 1'
_symmetry_Int_Tables_number 14
_atom_sites_solution_primary dual
_audit_block_doi 10.5517/ccdc.csd.cc2p9zrr
_audit_creation_date 2025-02-10
_audit_creation_method
;
Olex2 1.5
(compiled 2024.02.16 svn.r378c4104 for OlexSys, GUI svn.r6928)
;
_audit_update_record
;
2025-08-22 deposited with the CCDC.	2025-11-30 downloaded from the CCDC.
;
_cell_angle_alpha 90
_cell_angle_beta 95.962(1)
_cell_angle_gamma 90
_cell_formula_units_Z 4
_cell_length_a 17.6664(2)
_cell_length_b 11.4726(1)
_cell_length_c 22.7577(2)
_cell_measurement_reflns_used 22471
_cell_measurement_temperature 173(3)
_cell_measurement_theta_max 73.0510
_cell_measurement_theta_min 3.9000
_cell_volume 4587.57(8)
_computing_cell_refinement 'CrysAlisPro 1.171.39.46 (Rigaku OD, 2018)'
_computing_data_collection 'CrysAlisPro 1.171.39.46 (Rigaku OD, 2018)'
_computing_data_reduction 'CrysAlisPro 1.171.39.46 (Rigaku OD, 2018)'
_computing_molecular_graphics 'Olex2 1.5 (Dolomanov et al., 2009)'
_computing_publication_material 'Olex2 1.5 (Dolomanov et al., 2009)'
_computing_structure_refinement 'olex2.refine 1.5 (Bourhis et al., 2015)'
_computing_structure_solution 'SHELXT 2018/2 (Sheldrick, 2018)'
_diffrn_ambient_environment N~2~
_diffrn_ambient_temperature 173(3)
_diffrn_detector 'CCD plate'
_diffrn_detector_area_resol_mean 10.4115
_diffrn_detector_type Atlas
_diffrn_measured_fraction_theta_full 0.9996
_diffrn_measured_fraction_theta_max 0.9941
_diffrn_measurement_details
;
List of Runs (angles in degrees, time in seconds):

  # Type    Start    End  Width  t~exp~   \w     \q     \k     \f   Frames
#--------------------------------------------------------------------------
  1  \w      9.00  63.00   1.00   14.34    --   41.86  77.00   0.00   54
  2  \w     17.00 114.00   1.00   14.34    --   41.86  38.00   0.00   97
  3  \w     59.00 108.00   1.00   14.34    --   41.86  57.00  90.00   49
  4  \w      9.00 115.00   1.00   14.34    --   41.86  77.00-180.00  106
  5  \w     14.00  52.00   1.00   14.34    --   41.86  57.00  90.00   38
  6  \w     88.00 114.00   1.00   14.34    --   41.86  77.00   0.00   26
  7  \w    -30.00  69.00   1.00   14.34    --   41.86 -57.00 -60.00   99
  8  \w      9.00  70.00   1.00   14.34    --   41.86  77.00 120.00   61
  9  \w      4.00  95.00   1.00   14.34    --   41.86-125.00 -90.00   91
 10  \w    -29.00  70.00   1.00   14.34    --   41.86 -57.00  60.00   99
 11  \w      9.00  77.00   1.00   14.34    --   41.86  77.00 -90.00   68
 12  \w    143.00 169.00   1.00   50.66    --  105.13  61.00-180.00   26
 13  \w     25.00  56.00   1.00   50.66    --  105.13 -95.00 150.00   31
 14  \w     73.00  99.00   1.00   50.66    --  105.13  77.00 -90.00   26
 15  \w     76.00 138.00   1.00   50.66    --  105.13  61.00-180.00   62
 16  \w    130.00 156.00   1.00   50.66    --  105.13  61.00   0.00   26
 17  \w    110.00 178.00   1.00   50.66    --  105.13  77.00  60.00   68
 18  \w     73.00 177.00   1.00   50.66    --  105.13  77.00-120.00  104
 19  \w     76.00 102.00   1.00   50.66    --  105.13  61.00 150.00   26
 20  \w     73.00  99.00   1.00   50.66    --  105.13  77.00  60.00   26
 21  \w     76.00 102.00   1.00   50.66    --  105.13  61.00  60.00   26
 22  \w     76.00 111.00   1.00   50.66    --  105.13  61.00   0.00   35
 23  \w     29.00 138.00   1.00   50.66    --  105.13 -77.00  60.00  109
 24  \w     73.00  99.00   1.00   50.66    --  105.13  77.00-180.00   26
 25  \w     76.00 102.00   1.00   50.66    --  105.13  61.00 -90.00   26
 26  \w     76.00 172.00   1.00   50.66    --  105.13  61.00 -60.00   96
 27  \w     73.00  99.00   1.00   50.66    --  105.13  73.00 -47.00   26
 28  \w     73.00  99.00   1.00   50.66    --  105.13  77.00   0.00   26
 29  \w     73.00 176.00   1.00   50.66    --  105.13  77.00  30.00  103
 30  \w     73.00  99.00   1.00   50.66    --  105.13  77.00 150.00   26
 31  \w     26.00 109.00   1.00   50.66    --  105.13 -95.00-120.00   83
 32  \w    109.00 178.00   1.00   50.66    --  105.13  77.00 -30.00   69
 33  \w     77.00 102.00   1.00   50.66    --  105.13  61.00-120.00   25
 34  \w     73.00  99.00   1.00   50.66    --  105.13  77.00  90.00   26
 35  \w     76.00 151.00   1.00   50.66    --  105.13  61.00 120.00   75
 36  \w     76.00 171.00   1.00   50.66    --  105.13  61.00-150.00   95
 37  \w     42.00  84.00   1.00   50.66    --  105.13 -77.00 -60.00   42
 38  \w    128.00 159.00   1.00   50.66    --  105.13  61.00  90.00   31
 39  \w     76.00 105.00   1.00   50.66    --  105.13  61.00  90.00   29
 40  \w     76.00 116.00   1.00   50.66    --  105.13  61.00  30.00   40
 41  \w     73.00 177.00   1.00   50.66    --  105.13  77.00 120.00  104
 42  \w     73.00  99.00   1.00   50.66    --  105.13  77.00-150.00   26
 43  \w    116.00 141.00   1.00   50.66    --  105.13  77.00 -90.00   25
 44  \w     81.00 108.00   1.00   50.66    --  105.13 -95.00 150.00   27
 45  \w     73.00  99.00   1.00   50.66    --  105.13  77.00 -30.00   26
 46  \w     32.00 121.00   1.00   50.66    --  105.13-125.00  60.00   89
;
_diffrn_measurement_device 'four-circle diffractometer'
_diffrn_measurement_device_type 'Xcalibur, Atlas, Ultra'
_diffrn_measurement_method '\w scans'
_diffrn_orient_matrix_type 'CrysAlisPro convention (1999,Acta A55,543-557)'
_diffrn_orient_matrix_UB_11 -0.0431796000
_diffrn_orient_matrix_UB_12 0.1068130000
_diffrn_orient_matrix_UB_13 0.0204828000
_diffrn_orient_matrix_UB_21 -0.0258911000
_diffrn_orient_matrix_UB_22 -0.0718048000
_diffrn_orient_matrix_UB_23 0.0514954000
_diffrn_orient_matrix_UB_31 0.0717822000
_diffrn_orient_matrix_UB_32 0.0383043000
_diffrn_orient_matrix_UB_33 0.0395039000
_diffrn_radiation_monochromator mirror
_diffrn_radiation_probe x-ray
_diffrn_radiation_type 'Cu K\a'
_diffrn_radiation_wavelength 1.54184
_diffrn_reflns_av_R_equivalents 0.0467
_diffrn_reflns_av_unetI/netI 0.0269
_diffrn_reflns_Laue_measured_fraction_full 0.9996
_diffrn_reflns_Laue_measured_fraction_max 0.9941
_diffrn_reflns_limit_h_max 21
_diffrn_reflns_limit_h_min -21
_diffrn_reflns_limit_k_max 14
_diffrn_reflns_limit_k_min -14
_diffrn_reflns_limit_l_max 28
_diffrn_reflns_limit_l_min -28
_diffrn_reflns_number 70378
_diffrn_reflns_point_group_measured_fraction_full 0.9996
_diffrn_reflns_point_group_measured_fraction_max 0.9941
_diffrn_reflns_theta_full 67.6840
_diffrn_reflns_theta_max 73.67
_diffrn_reflns_theta_min 3.91
_diffrn_source 'fine-focus sealed X-ray tube'
_diffrn_source_type 'Enhance Ultra (Cu) X-ray Source'
_exptl_absorpt_coefficient_mu 3.956
_exptl_absorpt_correction_T_max 0.706
_exptl_absorpt_correction_T_min 0.565
_exptl_absorpt_correction_type analytical
_exptl_absorpt_process_details
;
CrysAlisPro 1.171.39.46 (Rigaku Oxford Diffraction, 2018)
Analytical numeric absorption correction using a multifaceted crystal
			model based on expressions derived by R.C. Clark & J.S. Reid.
(Clark, R. C. & Reid, J. S. (1995). Acta Cryst. A51, 887-897)
Empirical absorption correction using spherical harmonics,
 implemented in SCALE3 ABSPACK scaling algorithm.
;
_exptl_crystal_colour colourless
_exptl_crystal_colour_primary colourless
_exptl_crystal_density_diffrn 1.142
_exptl_crystal_description 'blocky needle'
_exptl_crystal_F_000 1712.009
_exptl_crystal_size_max 0.19
_exptl_crystal_size_mid 0.155
_exptl_crystal_size_min 0.117
_refine_diff_density_max 0.3199
_refine_diff_density_min -0.4290
_refine_diff_density_rms 0.0682
_refine_ls_d_res_high 0.8033
_refine_ls_d_res_low 11.3173
_refine_ls_goodness_of_fit_ref 1.0958
_refine_ls_hydrogen_treatment mixed
_refine_ls_matrix_type full
_refine_ls_number_constraints 15
_refine_ls_number_parameters 1196
_refine_ls_number_reflns 9215
_refine_ls_number_restraints 2619
_refine_ls_restrained_S_all 0.9456
_refine_ls_R_factor_all 0.0378
_refine_ls_R_factor_gt 0.0282
_refine_ls_shift/su_max -0.0006
_refine_ls_shift/su_mean 0.0001
_refine_ls_structure_factor_coef Fsqd
_refine_ls_weighting_details 'w=1/[\s^2^(Fo^2^)+(0.0258P)^2^+0.9405P] where P=(Fo^2^+2Fc^2^)/3'
_refine_ls_weighting_scheme calc
_refine_ls_wR_factor_gt 0.0652
_refine_ls_wR_factor_ref 0.0694
_reflns_Friedel_coverage 0.0
_reflns_limit_h_max 21
_reflns_limit_h_min -21
_reflns_limit_k_max 14
_reflns_limit_k_min 0
_reflns_limit_l_max 28
_reflns_limit_l_min 0
_reflns_number_gt 8014
_reflns_number_total 9215
_reflns_threshold_expression I>=2u(I)
_cod_data_source_file d5cc06456b3.cif
_cod_data_source_block 4a-HAR
_cod_database_code 7135255
_chemical_oxdiff_formula 'C41.5 H73 Al1 Fe1 N2 O1 P2 Si1'
_chemical_oxdiff_usercomment BS216-B
_olex2_refinement_description
;
1. Restrained distances
 Si1-C1 \\sim Si1-C1A
 with sigma of 0.02
 C44-C43 \\sim C43-C42 \\sim C42-C41 \\sim C41-C40
 with sigma of 0.02
 C1-C2 \\sim C1A-C6A
 with sigma of 0.02
 C44-C42 \\sim C42-C40 \\sim C43-C41
 with sigma of 0.04
 C1-C6 \\sim C1A-C2A
 with sigma of 0.02
 C2-C3 \\sim C6A-C5A
 with sigma of 0.02
 C6-C5 \\sim C2A-C3A
 with sigma of 0.02
 C5-C4 \\sim C3A-C4A
 with sigma of 0.02
 C3-C4 \\sim C5A-C4A
 with sigma of 0.02
 Si1-C2 \\sim Si1-C6A
 with sigma of 0.04
 Si1-C6 \\sim Si1-C2A
 with sigma of 0.04
 C1-C5 \\sim C1A-C3A
 with sigma of 0.04
 C1-C3 \\sim C1A-C5A
 with sigma of 0.04
 C2-C6 \\sim C6A-C2A
 with sigma of 0.04
 C2-C4 \\sim C6A-C4A
 with sigma of 0.04
 C6-C4 \\sim C2A-C4A
 with sigma of 0.04
 C5-C3 \\sim C3A-C5A
 with sigma of 0.04
 C7-C8 \\sim C7-C8A
 with sigma of 0.02
 C7-C10 \\sim C7-C10A
 with sigma of 0.02
 C7-C9 \\sim C7-C9A
 with sigma of 0.02
2. Uiso/Uaniso restraints and constraints
All non-hydrogen atoms have similar U: within 2A with sigma of 0.1 and sigma
for terminal atoms of 0.2 within 2A
C8 \\sim C8A \\sim C10 \\sim C10A \\sim C9 \\sim C9A: within 2A with sigma of
0.04 and sigma for terminal atoms of 0.08 within 2A
C1 \\sim C1A \\sim C6 \\sim C2A \\sim C5 \\sim C3A \\sim C4 \\sim C4A \\sim C5A
\\sim C3 \\sim C6A \\sim C2: within 2A with sigma of 0.04 and sigma for
terminal atoms of 0.08 within 2A
3. Rigid body (RIGU) restrains
 All non-hydrogen atoms
 with sigma for 1-2 distances of 0.01 and sigma for 1-3 distances of 0.01
4. Others
 Sof(C1A)=Sof(C2A)=Sof(H7)=Sof(C3A)=Sof(H8)=Sof(C4A)=Sof(H10)=Sof(C5A)=Sof(H9)=
 Sof(C6A)=Sof(H0)=1-FVAR(1)
 Sof(C1)=Sof(C2)=Sof(H013)=Sof(C3)=Sof(H019)=Sof(C4)=Sof(H01P)=Sof(C5)=
 Sof(H018)=Sof(C6)=Sof(H017)=FVAR(1)
 Sof(C8A)=Sof(H11A)=Sof(H11B)=Sof(H11C)=Sof(C9A)=Sof(H01W)=Sof(H01X)=Sof(H01Y)=
 Sof(C10A)=Sof(H12A)=Sof(H12B)=Sof(H12C)=1-FVAR(2)
 Sof(C8)=Sof(H01M)=Sof(H01N)=Sof(H01O)=Sof(C9)=Sof(H01T)=Sof(H01U)=Sof(H01V)=
 Sof(C10)=Sof(H01Q)=Sof(H01R)=Sof(H01S)=FVAR(2)
 Fixed Sof: C40(0.5) H6A(0.5) H6B(0.5) H6C(0.5) C41(0.5) H5A(0.5) H5B(0.5)
 C42(0.5) H4A(0.5) H4B(0.5) C43(0.5) H3A(0.5) H3B(0.5) C44(0.5) H2A(0.5)
 H2B(0.5) H2C(0.5)
5.a Secondary CH2 refined with riding coordinates:
 C41(H5A,H5B), C42(H4A,H4B), C43(H3A,H3B)
5.b Me refined with riding coordinates:
 C8A(H11A,H11B,H11C), C9A(H01W,H01X,H01Y), C10A(H12A,H12B,H12C), C40(H6A,H6B,
 H6C), C44(H2A,H2B,H2C)
5.c Aromatic/amide H refined with riding coordinates:
 C2A(H7), C3A(H8), C4A(H10), C5A(H9), C6A(H0)
;
_olex2_refine_details
;
Refinement using NoSpherA2, an implementation of
NOn-SPHERical Atom-form-factors in Olex2.
Please cite:
F. Kleemiss et al. Chem. Sci. DOI 10.1039/D0SC05526C - 2021
NoSpherA2 implementation of HAR makes use of
tailor-made aspherical atomic form factors calculated
on-the-fly from a Hirshfeld-partitioned electron density (ED) - not from
spherical-atom form factors.

The ED is calculated from a gaussian basis set single determinant SCF
wavefunction - either Hartree-Fock or DFT using selected funtionals
 - for a fragment of the crystal.
This fragment can be embedded in an electrostatic crystal field by employing cluster charges
or modelled using implicit solvation models, depending on the software used.
The following options were used:
   SOFTWARE:       ORCA 5.0
   PARTITIONING:   NoSpherA2
   INT ACCURACY:   Normal
   METHOD:         B3LYP
   BASIS SET:      def2-TZVP
   CHARGE:         0
   MULTIPLICITY:   1
   SOLVATION:      Hexane
   DATE:           2025-02-10_23-48-34
;
_olex2_submission_special_instructions 'No special instructions were received'
_oxdiff_exptl_absorpt_empirical_details
;
Empirical correction (ABSPACK) includes:
- Absorption correction using spherical harmonics
- Frame scaling
;
_oxdiff_exptl_absorpt_empirical_full_max 1.275
_oxdiff_exptl_absorpt_empirical_full_min 0.747

loop_
_space_group_symop_id
_space_group_symop_operation_xyz
1 x,y,z
2 -x,y+1/2,-z+1/2
3 -x,-y,-z
4 x,-y-1/2,z-1/2

loop_
_atom_site_label
_atom_site_type_symbol
_atom_site_fract_x
_atom_site_fract_y
_atom_site_fract_z
_atom_site_U_iso_or_equiv
_atom_site_adp_type
_atom_site_occupancy
_atom_site_refinement_flags_posn
_atom_site_refinement_flags_adp
_atom_site_refinement_flags_occupancy
_atom_site_disorder_group
O1 O 0.61051(5) 0.48719(8) 0.65494(4) 0.0413(2) Uani 1.000000 . U . .
P1 P 0.86871(2) 0.71888(3) 0.701840(17) 0.04026(8) Uani 1.000000 . U . .
H1 H 0.7359(9) 0.4813(13) 0.7388(7) 0.050(4) Uani 1.000000 . . . .
Fe1 Fe 0.786326(11) 0.586216(16) 0.722943(9) 0.03089(6) Uani 1.000000 . U . .
Al1 Al 0.70739(2) 0.46058(3) 0.656334(16) 0.03025(8) Uani 1.000000 . U . .
Si1 Si 0.87453(2) 0.47836(3) 0.779586(18) 0.04021(9) Uani 1.000000 D U . .
C1 C 0.8565(2) 0.4416(2) 0.86024(12) 0.0424(6) Uani 0.803(7) D U P 1
C1A C 0.8811(7) 0.4436(13) 0.8563(6) 0.050(4) Uiso 0.197(7) D U P 2
H2 H 0.7500(10) 0.6089(13) 0.6590(7) 0.056(4) Uani 1.000000 . . . .
C2 C 0.7842(2) 0.4458(3) 0.87990(13) 0.0544(7) Uani 0.803(7) D U P 1
H013 H 0.7336(14) 0.470(2) 0.8475(10) 0.074(7) Uani 0.803(7) . . P 1
P2 P 0.70025(2) 0.70314(3) 0.753857(18) 0.04353(9) Uani 1.000000 . U . .
C2A C 0.9478(8) 0.4368(12) 0.8909(5) 0.054(3) Uiso 0.197(7) D U P 2
H7 H 0.9939(8) 0.4514(12) 0.8742(5) 0.08(3) Uiso 0.197(7) R . P 2
C3 C 0.7723(2) 0.4212(3) 0.93794(12) 0.0707(9) Uani 0.803(7) D U P 1
H019 H 0.7163(18) 0.431(3) 0.9549(13) 0.110(10) Uani 0.803(7) . . P 1
H3 H 0.8363(10) 0.5045(16) 0.6903(7) 0.059(4) Uani 1.000000 . . . .
C3A C 0.9504(9) 0.4092(10) 0.9502(5) 0.071(3) Uiso 0.197(7) D U P 2
H8 H 0.9979(9) 0.3992(10) 0.9733(5) 0.12(4) Uiso 0.197(7) R . P 2
H4 H 0.8095(9) 0.6021(13) 0.7860(7) 0.052(4) Uani 1.000000 . . . .
C4 C 0.8334(3) 0.3913(2) 0.97828(13) 0.0802(11) Uani 0.803(7) D U P 1
H01P H 0.8227(18) 0.378(3) 1.0250(12) 0.123(11) Uani 0.803(7) . . P 1
C4A C 0.8825(10) 0.3960(13) 0.9759(7) 0.065(4) Uiso 0.197(7) D U P 2
H10 H 0.8842(10) 0.3822(13) 1.0172(7) 0.08(3) Uiso 0.197(7) R . P 2
C5 C 0.9064(3) 0.3841(3) 0.95975(16) 0.0835(13) Uani 0.803(7) D U P 1
H018 H 0.948(2) 0.367(4) 0.9954(14) 0.148(13) Uani 0.803(7) . . P 1
H5 H 0.8919(10) 0.3616(15) 0.7548(8) 0.073(5) Uani 1.000000 . . . .
C5A C 0.8148(9) 0.4025(11) 0.9430(6) 0.066(3) Uiso 0.197(7) D U P 2
H9 H 0.7687(9) 0.3917(11) 0.9605(6) 0.11(4) Uiso 0.197(7) R . P 2
H6 H 0.9518(9) 0.5321(15) 0.7884(8) 0.074(5) Uani 1.000000 . . . .
C6 C 0.9163(2) 0.4094(2) 0.90131(12) 0.0631(8) Uani 0.803(7) D U P 1
H017 H 0.9776(19) 0.420(4) 0.8867(18) 0.113(13) Uani 0.803(7) . . P 1
C6A C 0.8137(9) 0.4253(12) 0.8832(6) 0.058(3) Uiso 0.197(7) D U P 2
H0 H 0.7661(9) 0.4288(12) 0.8596(6) 0.09(5) Uiso 0.197(7) R . P 2
N007 N 0.71962(6) 0.29132(9) 0.66410(5) 0.0342(2) Uani 1.000000 . U . .
C7 C 0.53290(8) 0.46739(14) 0.63950(8) 0.0490(4) Uani 1.000000 D U . .
N008 N 0.73036(6) 0.45761(9) 0.57375(5) 0.0339(2) Uani 1.000000 . U . .
C8 C 0.51392(14) 0.3403(2) 0.62572(18) 0.0662(8) Uani 0.878(8) D U P 1
H01M H 0.5386(13) 0.316(2) 0.5856(13) 0.094(7) Uani 0.878(8) . . P 1
H01N H 0.5371(15) 0.281(2) 0.6638(15) 0.098(8) Uani 0.878(8) . . P 1
H01O H 0.4547(13) 0.325(2) 0.6140(13) 0.096(7) Uani 0.878(8) . . P 1
C8A C 0.5057(18) 0.3444(19) 0.6524(15) 0.094(9) Uiso 0.122(8) D U P 2
H11A H 0.4510(18) 0.3382(19) 0.6403(15) 0.03(3) Uiso 0.122(8) R . P 2
H11B H 0.5331(18) 0.2877(19) 0.6304(15) 0.07(4) Uiso 0.122(8) R . P 2
H11C H 0.5156(18) 0.3286(19) 0.6948(15) 0.05(3) Uiso 0.122(8) R . P 2
C9 C 0.50469(18) 0.5414(5) 0.5870(2) 0.1050(16) Uani 0.878(8) D U P 1
H01T H 0.5154(14) 0.631(3) 0.5960(16) 0.126(9) Uani 0.878(8) . . P 1
H01U H 0.539(2) 0.504(4) 0.5490(17) 0.132(10) Uani 0.878(8) . . P 1
H01V H 0.4429(15) 0.535(3) 0.5792(14) 0.126(9) Uani 0.878(8) . . P 1
C9A C 0.5161(13) 0.479(2) 0.5721(8) 0.069(5) Uiso 0.122(8) D U P 2
H01W H 0.4619(13) 0.465(2) 0.5607(8) 0.05(3) Uiso 0.122(8) R . P 2
H01X H 0.5297(13) 0.557(2) 0.5599(8) 0.07(4) Uiso 0.122(8) R . P 2
H01Y H 0.5462(13) 0.421(2) 0.5528(8) 0.04(3) Uiso 0.122(8) R . P 2
C10 C 0.49019(15) 0.5021(4) 0.6927(2) 0.0842(12) Uani 0.878(8) D U P 1
H01Q H 0.5103(18) 0.443(3) 0.7285(16) 0.120(10) Uani 0.878(8) . . P 1
H01R H 0.5018(15) 0.595(3) 0.7015(16) 0.112(8) Uani 0.878(8) . . P 1
H01S H 0.4282(14) 0.492(2) 0.6826(14) 0.104(7) Uani 0.878(8) . . P 1
C10A C 0.4819(11) 0.551(2) 0.6640(9) 0.068(5) Uiso 0.122(8) D U P 2
H12A H 0.4289(11) 0.530(2) 0.6510(9) 0.13(5) Uiso 0.122(8) R . P 2
H12B H 0.4900(11) 0.549(2) 0.7073(9) 0.12(6) Uiso 0.122(8) R . P 2
H12C H 0.4926(11) 0.630(2) 0.6502(9) 0.02(2) Uiso 0.122(8) R . P 2
C11 C 0.69047(8) 0.22492(11) 0.61915(6) 0.0377(3) Uani 1.000000 . U . .
C12 C 0.67473(8) 0.26651(12) 0.56135(6) 0.0401(3) Uani 1.000000 . U . .
H00G H 0.6478(11) 0.2044(14) 0.5291(7) 0.067(5) Uani 1.000000 . . . .
C13 C 0.70194(8) 0.37082(12) 0.53907(6) 0.0375(3) Uani 1.000000 . U . .
C14 C 0.67338(11) 0.09792(13) 0.62888(8) 0.0523(4) Uani 1.000000 . U . .
H H 0.6490(14) 0.0855(16) 0.6701(10) 0.092(6) Uani 1.000000 . . . .
H00X H 0.6360(14) 0.0647(18) 0.5950(10) 0.099(6) Uani 1.000000 . . . .
H00Y H 0.7216(14) 0.0473(18) 0.6300(12) 0.110(7) Uani 1.000000 . . . .
C15 C 0.70119(10) 0.37854(16) 0.47300(7) 0.0486(4) Uani 1.000000 . U . .
H00I H 0.6881(12) 0.4644(17) 0.4572(8) 0.079(5) Uani 1.000000 . . . .
H00K H 0.7582(13) 0.357(2) 0.4600(9) 0.089(6) Uani 1.000000 . . . .
H00L H 0.6633(12) 0.3178(17) 0.4511(8) 0.075(5) Uani 1.000000 . . . .
C16 C 0.75319(8) 0.23020(10) 0.71562(6) 0.0348(3) Uani 1.000000 . U . .
C17 C 0.71677(8) 0.22599(11) 0.76740(6) 0.0409(3) Uani 1.000000 . U . .
C18 C 0.75237(10) 0.16857(12) 0.81677(6) 0.0462(3) Uani 1.000000 . U . .
H00J H 0.7229(11) 0.1695(16) 0.8570(8) 0.075(6) Uani 1.000000 . . . .
C19 C 0.82275(9) 0.11384(12) 0.81619(6) 0.0441(3) Uani 1.000000 . U . .
C20 C 0.85679(9) 0.11610(11) 0.76380(6) 0.0406(3) Uani 1.000000 . U . .
H00F H 0.9118(10) 0.0752(15) 0.7631(7) 0.057(5) Uani 1.000000 . . . .
C21 C 0.82351(8) 0.17398(11) 0.71359(6) 0.0371(3) Uani 1.000000 . U . .
C22 C 0.63954(10) 0.27825(16) 0.77082(8) 0.0537(4) Uani 1.000000 . U . .
H00U H 0.6321(12) 0.3555(19) 0.7473(10) 0.096(6) Uani 1.000000 . . . .
H00V H 0.5955(13) 0.222(2) 0.7497(11) 0.103(7) Uani 1.000000 . . . .
H00W H 0.6283(12) 0.291(2) 0.8159(10) 0.095(6) Uani 1.000000 . . . .
C23 C 0.86130(13) 0.05700(15) 0.87083(7) 0.0567(4) Uani 1.000000 . U . .
HB H 0.8197(13) 0.0074(19) 0.8913(9) 0.087(6) Uani 1.000000 . . . .
HA H 0.9058(13) -0.004(2) 0.8623(9) 0.095(6) Uani 1.000000 . . . .
H00Z H 0.8829(14) 0.119(2) 0.9028(10) 0.101(7) Uani 1.000000 . . . .
C24 C 0.86629(10) 0.17814(14) 0.66007(7) 0.0461(3) Uani 1.000000 . U . .
H00D H 0.8319(12) 0.170(2) 0.6224(9) 0.103(7) Uani 1.000000 . . . .
H00E H 0.8909(15) 0.266(2) 0.6550(11) 0.110(7) Uani 1.000000 . . . .
H00H H 0.9119(12) 0.121(2) 0.6646(9) 0.098(6) Uani 1.000000 . . . .
C25 C 0.77338(8) 0.54451(11) 0.54559(6) 0.0368(3) Uani 1.000000 . U . .
C26 C 0.84856(8) 0.51977(11) 0.53535(6) 0.0394(3) Uani 1.000000 . U . .
C27 C 0.88824(9) 0.59853(13) 0.50345(6) 0.0445(3) Uani 1.000000 . U . .
H00N H 0.9473(10) 0.5791(15) 0.4951(8) 0.062(5) Uani 1.000000 . . . .
C28 C 0.85549(9) 0.70184(13) 0.48106(7) 0.0467(3) Uani 1.000000 . U . .
C29 C 0.78159(10) 0.72637(13) 0.49310(7) 0.0504(4) Uani 1.000000 . U . .
H00T H 0.7543(11) 0.8087(15) 0.4762(9) 0.074(6) Uani 1.000000 . . . .
C30 C 0.73980(9) 0.64980(12) 0.52497(7) 0.0443(3) Uani 1.000000 . U . .
C31 C 0.88708(10) 0.41040(14) 0.55832(9) 0.0534(4) Uani 1.000000 . U . .
H00Q H 0.8858(14) 0.4039(18) 0.6067(11) 0.094(6) Uani 1.000000 . . . .
H00R H 0.8583(12) 0.3318(17) 0.5453(11) 0.095(6) Uani 1.000000 . . . .
H00S H 0.9431(12) 0.4081(18) 0.5514(12) 0.110(7) Uani 1.000000 . . . .
C32 C 0.89771(14) 0.78206(18) 0.44407(10) 0.0668(5) Uani 1.000000 . U . .
HF H 0.8716(16) 0.796(3) 0.4033(12) 0.135(8) Uani 1.000000 . . . .
HE H 0.9077(16) 0.856(2) 0.4675(12) 0.130(8) Uani 1.000000 . . . .
H11 H 0.9564(16) 0.762(3) 0.4402(13) 0.130(8) Uani 1.000000 . . . .
C33 C 0.65968(11) 0.67933(18) 0.53483(10) 0.0632(5) Uani 1.000000 . U . .
HH H 0.6221(13) 0.632(2) 0.5070(12) 0.111(7) Uani 1.000000 . . . .
HG H 0.6448(11) 0.6562(18) 0.5777(10) 0.080(5) Uani 1.000000 . . . .
H12 H 0.6459(14) 0.764(2) 0.5258(12) 0.116(7) Uani 1.000000 . . . .
C34 C 0.83510(13) 0.84206(17) 0.65559(10) 0.0668(5) Uani 1.000000 . U . .
H01G H 0.8047(14) 0.8097(19) 0.6157(10) 0.096(6) Uani 1.000000 . . . .
H01H H 0.7948(13) 0.8880(18) 0.6778(10) 0.086(6) Uani 1.000000 . . . .
H01I H 0.8839(13) 0.8978(19) 0.6458(10) 0.095(6) Uani 1.000000 . . . .
C35 C 0.94541(11) 0.66606(18) 0.66124(9) 0.0592(4) Uani 1.000000 . U . .
H01D H 0.9687(12) 0.5869(19) 0.6835(10) 0.079(6) Uani 1.000000 . . . .
H01E H 0.9234(12) 0.645(2) 0.6175(10) 0.092(6) Uani 1.000000 . . . .
H01F H 0.9889(12) 0.7303(18) 0.6611(10) 0.089(6) Uani 1.000000 . . . .
C36 C 0.92318(10) 0.79445(15) 0.76323(8) 0.0522(4) Uani 1.000000 . U . .
H00M H 0.8868(11) 0.8401(17) 0.7877(9) 0.082(5) Uani 1.000000 . . . .
H00O H 0.9518(12) 0.7275(18) 0.7904(9) 0.076(5) Uani 1.000000 . . . .
H00P H 0.9653(11) 0.8521(18) 0.7460(9) 0.083(6) Uani 1.000000 . . . .
C37 C 0.73018(13) 0.82663(18) 0.80146(12) 0.0692(5) Uani 1.000000 . U . .
H01A H 0.7596(14) 0.882(2) 0.7744(11) 0.097(7) Uani 1.000000 . . . .
H01B H 0.6809(12) 0.868(2) 0.8161(11) 0.101(6) Uani 1.000000 . . . .
H01C H 0.7673(13) 0.7990(19) 0.8377(10) 0.086(6) Uani 1.000000 . . . .
C38 C 0.63385(13) 0.6354(2) 0.79932(11) 0.0713(6) Uani 1.000000 . U . .
H01J H 0.5882(13) 0.695(2) 0.8077(11) 0.101(6) Uani 1.000000 . . . .
H01K H 0.6111(13) 0.557(2) 0.7796(11) 0.090(6) Uani 1.000000 . . . .
H01L H 0.6648(14) 0.608(2) 0.8410(11) 0.102(7) Uani 1.000000 . . . .
C39 C 0.63472(11) 0.77550(17) 0.69796(10) 0.0630(5) Uani 1.000000 . U . .
HD H 0.6693(13) 0.828(2) 0.6720(11) 0.102(7) Uani 1.000000 . . . .
HC H 0.6081(12) 0.7033(19) 0.6714(10) 0.083(6) Uani 1.000000 . . . .
H00 H 0.5919(13) 0.826(2) 0.7206(11) 0.101(7) Uani 1.000000 . . . .
C40 C 0.4699(6) -0.0909(8) 0.5895(4) 0.111(3) Uani 0.500000 D U P -1
H6A H 0.4397(6) -0.0754(8) 0.6224(4) 0.153(14) Uani 0.500000 R . P -1
H6B H 0.4523(6) -0.1633(8) 0.5697(4) 0.143(13) Uani 0.500000 R . P -1
H6C H 0.5237(6) -0.0989(8) 0.6047(4) 0.128(12) Uani 0.500000 R . P -1
C41 C 0.4609(3) 0.0101(4) 0.5455(2) 0.0836(13) Uani 0.500000 D U P -1
H5A H 0.4064(3) 0.0188(4) 0.5309(2) 0.107(11) Uani 0.500000 R . P -1
H5B H 0.4778(3) 0.0832(4) 0.5659(2) 0.099(10) Uani 0.500000 R . P -1
C42 C 0.5060(9) -0.0086(12) 0.4939(6) 0.070(2) Uani 0.500000 D U P -1
H4A H 0.5604(9) -0.0182(12) 0.5086(6) 0.085(9) Uani 0.500000 R . P -1
H4B H 0.4888(9) -0.0814(12) 0.4734(6) 0.075(9) Uani 0.500000 R . P -1
C43 C 0.4982(3) 0.0926(4) 0.4495(2) 0.0725(11) Uani 0.500000 D U P -1
H3A H 0.4437(3) 0.1038(4) 0.4354(2) 0.082(9) Uani 0.500000 R . P -1
H3B H 0.5170(3) 0.1652(4) 0.4695(2) 0.077(9) Uani 0.500000 R . P -1
C44 C 0.5417(8) 0.0706(12) 0.3978(6) 0.146(5) Uani 0.500000 D U P -1
H2A H 0.5353(8) 0.1368(12) 0.3705(6) 0.183(15) Uani 0.500000 R . P -1
H2B H 0.5957(8) 0.0609(12) 0.4115(6) 0.167(14) Uani 0.500000 R . P -1
H2C H 0.5225(8) -0.0004(12) 0.3774(6) 0.174(14) Uani 0.500000 R . P -1

loop_
_atom_site_aniso_label
_atom_site_aniso_U_11
_atom_site_aniso_U_22
_atom_site_aniso_U_33
_atom_site_aniso_U_12
_atom_site_aniso_U_13
_atom_site_aniso_U_23
O1 0.0297(5) 0.0416(5) 0.0528(6) -0.0008(4) 0.0058(4) 0.0012(4)
P1 0.04039(19) 0.03168(16) 0.0489(2) -0.00773(14) 0.00531(16) -0.00015(14)
H1 0.060(9) 0.036(7) 0.053(8) 0.005(4) 0.003(4) -0.003(4)
Fe1 0.03071(11) 0.02434(9) 0.03791(11) -0.00014(7) 0.00490(8) -0.00139(8)
Al1 0.02886(18) 0.02652(17) 0.03564(19) -0.00078(13) 0.00456(15) 0.00099(14)
Si1 0.0377(2) 0.03039(17) 0.0508(2) 0.00162(14) -0.00364(16) -0.00368(15)
C1 0.0503(18) 0.0304(10) 0.0451(12) 0.0039(11) -0.0021(12) 0.0008(7)
H2 0.073(10) 0.042(8) 0.050(8) -0.015(4) -0.005(4) 0.001(4)
C2 0.0596(19) 0.0549(14) 0.0489(14) -0.0071(13) 0.0056(12) 0.0100(10)
H013 0.062(11) 0.11(2) 0.052(12) 0.000(7) 0.001(5) 0.026(8)
P2 0.0394(2) 0.03536(18) 0.0564(2) 0.00552(14) 0.00784(16) -0.00913(15)
C3 0.089(3) 0.0693(16) 0.0551(14) -0.0103(15) 0.0129(14) 0.0153(11)
H019 0.108(12) 0.13(3) 0.092(17) 0.007(8) 0.036(6) 0.043(12)
H3 0.057(9) 0.068(10) 0.052(9) 0.008(5) 0.008(4) -0.010(5)
H4 0.050(9) 0.040(8) 0.064(8) 0.015(4) 0.001(4) -0.001(4)
C4 0.122(3) 0.0691(16) 0.0468(15) 0.0028(16) -0.0050(15) 0.0166(11)
H01P 0.13(2) 0.18(3) 0.047(10) 0.029(13) -0.002(6) 0.036(7)
C5 0.106(4) 0.080(2) 0.0599(19) 0.028(2) -0.0124(18) 0.0170(15)
H018 0.133(16) 0.24(4) 0.066(13) 0.035(10) -0.023(7) 0.044(10)
H5 0.075(12) 0.060(9) 0.082(12) 0.027(6) -0.006(8) -0.011(6)
H6 0.039(8) 0.070(11) 0.111(14) 0.004(5) 0.001(5) 0.001(8)
C6 0.074(2) 0.0568(14) 0.0537(14) 0.0172(13) -0.0139(13) 0.0038(10)
H017 0.071(11) 0.14(3) 0.12(2) 0.016(7) 0.004(6) 0.014(13)
N007 0.0384(6) 0.0267(5) 0.0373(6) -0.0029(4) 0.0037(5) 0.0003(4)
C7 0.0289(7) 0.0500(8) 0.0676(10) -0.0016(6) 0.0030(7) 0.0040(7)
N008 0.0349(6) 0.0318(5) 0.0352(5) -0.0009(4) 0.0049(4) 0.0012(4)
C8 0.0387(12) 0.0625(15) 0.097(2) -0.0151(10) 0.0077(13) -0.0150(13)
H01M 0.062(13) 0.105(16) 0.116(12) -0.024(8) 0.019(6) -0.029(6)
H01N 0.072(16) 0.081(14) 0.137(14) -0.028(7) -0.013(7) 0.002(6)
H01O 0.042(8) 0.119(17) 0.124(18) -0.025(5) 0.000(5) -0.025(9)
C9 0.0528(17) 0.110(3) 0.142(3) -0.0241(18) -0.0399(18) 0.062(3)
H01T 0.056(14) 0.111(10) 0.20(2) -0.019(5) -0.045(9) 0.056(6)
H01U 0.089(18) 0.17(2) 0.129(15) -0.007(10) -0.032(7) 0.058(8)
H01V 0.064(9) 0.135(19) 0.17(2) -0.021(5) -0.043(5) 0.060(10)
C10 0.0396(13) 0.093(2) 0.126(3) -0.0093(13) 0.0329(15) -0.029(2)
H01Q 0.091(17) 0.128(17) 0.146(15) 0.000(8) 0.035(7) -0.006(7)
H01R 0.065(15) 0.101(10) 0.18(2) -0.015(5) 0.032(10) -0.040(6)
H01S 0.052(9) 0.106(17) 0.160(19) -0.010(5) 0.041(5) -0.033(10)
C11 0.0416(7) 0.0291(6) 0.0416(7) -0.0047(5) 0.0009(6) -0.0018(5)
C12 0.0425(8) 0.0368(7) 0.0400(7) -0.0057(6) -0.0006(6) -0.0019(6)
H00G 0.098(14) 0.051(9) 0.049(9) -0.025(7) -0.002(6) -0.008(5)
C13 0.0379(7) 0.0384(7) 0.0357(7) -0.0022(5) 0.0015(5) 0.0002(5)
C14 0.0649(11) 0.0321(7) 0.0577(10) -0.0134(7) -0.0038(9) -0.0018(7)
H 0.142(16) 0.052(11) 0.085(9) -0.032(8) 0.023(6) -0.000(5)
H00X 0.122(13) 0.073(12) 0.094(11) -0.037(7) -0.018(6) -0.005(6)
H00Y 0.102(11) 0.053(11) 0.17(2) 0.004(5) 0.006(6) 0.003(8)
C15 0.0552(10) 0.0530(9) 0.0364(8) -0.0051(8) -0.0001(7) 0.0004(7)
H00I 0.111(15) 0.061(8) 0.062(11) -0.002(5) -0.000(7) 0.005(4)
H00K 0.085(9) 0.125(16) 0.058(12) 0.009(5) 0.012(5) -0.006(8)
H00L 0.098(12) 0.070(10) 0.054(10) -0.020(6) -0.013(6) -0.003(5)
C16 0.0419(7) 0.0269(6) 0.0358(7) -0.0020(5) 0.0046(6) 0.0019(5)
C17 0.0494(8) 0.0335(6) 0.0407(7) -0.0019(6) 0.0095(6) 0.0024(5)
C18 0.0663(10) 0.0361(7) 0.0372(7) -0.0004(6) 0.0105(7) 0.0033(6)
H00J 0.103(13) 0.070(13) 0.058(9) 0.010(9) 0.030(5) 0.014(6)
C19 0.0625(10) 0.0327(6) 0.0365(7) -0.0001(6) 0.0021(7) 0.0027(5)
C20 0.0524(9) 0.0316(6) 0.0369(7) 0.0013(6) -0.0001(6) 0.0031(5)
H00F 0.062(8) 0.060(11) 0.049(10) 0.022(5) 0.001(5) 0.014(7)
C21 0.0458(8) 0.0286(6) 0.0363(7) 0.0010(5) 0.0019(6) 0.0014(5)
C22 0.0547(10) 0.0519(9) 0.0576(10) 0.0019(8) 0.0207(8) 0.0094(8)
H00U 0.084(13) 0.084(10) 0.124(14) 0.011(6) 0.025(8) 0.037(6)
H00V 0.083(12) 0.090(13) 0.135(16) -0.004(6) 0.004(6) 0.005(7)
H00W 0.077(13) 0.133(17) 0.081(9) 0.039(8) 0.028(5) 0.009(5)
C23 0.0854(14) 0.0444(9) 0.0385(8) 0.0029(9) -0.0020(9) 0.0056(7)
HB 0.111(12) 0.084(12) 0.064(12) -0.007(6) 0.001(6) 0.023(7)
HA 0.110(12) 0.099(13) 0.072(13) 0.030(6) -0.003(6) 0.006(7)
H00Z 0.131(16) 0.085(11) 0.078(12) 0.005(6) -0.027(7) -0.015(6)
C24 0.0501(9) 0.0466(8) 0.0424(8) 0.0077(7) 0.0087(7) 0.0057(6)
H00D 0.080(11) 0.179(19) 0.050(8) 0.002(7) 0.009(5) -0.006(6)
H00E 0.127(16) 0.094(10) 0.113(16) -0.018(5) 0.039(8) 0.009(6)
H00H 0.089(11) 0.115(13) 0.092(14) 0.038(6) 0.028(6) 0.020(7)
C25 0.0386(7) 0.0349(6) 0.0376(7) 0.0001(5) 0.0071(6) 0.0043(5)
C26 0.0403(7) 0.0360(7) 0.0429(7) -0.0008(5) 0.0098(6) 0.0054(5)
C27 0.0481(9) 0.0422(8) 0.0446(8) -0.0064(6) 0.0117(7) 0.0070(6)
H00N 0.049(8) 0.061(11) 0.078(13) 0.002(5) 0.020(5) 0.018(8)
C28 0.0553(9) 0.0409(7) 0.0445(8) -0.0079(6) 0.0074(7) 0.0096(6)
C29 0.0626(10) 0.0385(7) 0.0506(8) 0.0003(7) 0.0086(7) 0.0132(6)
H00T 0.089(12) 0.039(8) 0.096(15) 0.010(5) 0.016(8) 0.029(6)
C30 0.0480(8) 0.0367(7) 0.0489(8) 0.0036(6) 0.0080(6) 0.0094(6)
C31 0.0438(9) 0.0448(9) 0.0745(12) 0.0078(7) 0.0193(8) 0.0178(8)
H00Q 0.118(16) 0.070(13) 0.095(9) 0.018(8) 0.018(5) 0.031(5)
H00R 0.090(13) 0.042(8) 0.153(17) 0.004(5) 0.005(8) 0.014(5)
H00S 0.067(8) 0.080(13) 0.191(19) 0.024(5) 0.043(5) 0.046(9)
C32 0.0774(14) 0.0603(11) 0.0635(12) -0.0198(10) 0.0112(11) 0.0212(9)
HF 0.142(16) 0.157(19) 0.103(10) -0.064(9) -0.003(6) 0.058(6)
HE 0.145(18) 0.112(11) 0.141(16) -0.053(6) 0.052(8) -0.013(6)
H11 0.100(10) 0.15(2) 0.141(19) -0.016(6) 0.029(5) 0.011(10)
C33 0.0539(11) 0.0586(11) 0.0784(13) 0.0158(9) 0.0126(10) 0.0240(10)
HH 0.068(12) 0.133(15) 0.133(14) 0.009(6) 0.010(6) -0.009(7)
HG 0.065(12) 0.083(13) 0.094(9) 0.008(8) 0.022(5) 0.023(5)
H12 0.108(15) 0.079(9) 0.169(18) 0.028(5) 0.047(9) 0.043(5)
C34 0.0753(14) 0.0463(10) 0.0765(14) -0.0151(9) -0.0022(11) 0.0164(9)
H01G 0.120(15) 0.068(12) 0.093(10) -0.016(7) -0.020(6) 0.019(5)
H01H 0.091(12) 0.061(11) 0.104(13) -0.000(6) 0.008(6) 0.028(6)
H01I 0.097(11) 0.085(13) 0.100(15) -0.029(6) -0.001(6) 0.029(8)
C35 0.0538(11) 0.0635(11) 0.0630(11) -0.0196(9) 0.0193(9) -0.0106(9)
H01D 0.077(13) 0.076(10) 0.088(13) -0.006(5) 0.024(7) -0.004(5)
H01E 0.079(13) 0.130(16) 0.069(9) -0.018(8) 0.014(5) -0.017(5)
H01F 0.073(11) 0.083(11) 0.114(15) -0.029(5) 0.022(7) -0.009(7)
C36 0.0511(10) 0.0410(9) 0.0645(11) -0.0098(7) 0.0059(8) -0.0091(7)
H00M 0.074(11) 0.077(12) 0.094(12) -0.014(6) 0.009(6) -0.036(6)
H00O 0.085(13) 0.068(10) 0.072(11) -0.006(5) -0.010(6) -0.012(5)
H00P 0.074(11) 0.086(12) 0.088(13) -0.031(6) 0.005(6) -0.007(6)
C37 0.0611(13) 0.0552(11) 0.0908(16) 0.0087(9) 0.0060(12) -0.0303(11)
H01A 0.108(15) 0.068(11) 0.117(14) 0.000(6) 0.024(7) -0.025(6)
H01B 0.080(10) 0.098(14) 0.123(16) 0.014(6) 0.007(6) -0.057(8)
H01C 0.077(12) 0.078(13) 0.101(11) 0.009(7) 0.000(5) -0.028(6)
C38 0.0631(13) 0.0703(13) 0.0868(15) 0.0030(10) 0.0369(12) -0.0112(12)
H01J 0.091(12) 0.097(12) 0.124(16) 0.013(6) 0.051(7) -0.013(7)
H01K 0.085(13) 0.081(10) 0.111(14) -0.004(6) 0.042(7) -0.011(6)
H01L 0.095(14) 0.119(17) 0.097(11) -0.007(8) 0.029(5) 0.008(6)
C39 0.0501(10) 0.0487(10) 0.0884(14) 0.0146(8) -0.0015(10) -0.0062(9)
HD 0.088(13) 0.086(13) 0.131(16) 0.005(6) 0.008(7) 0.017(7)
HC 0.072(13) 0.074(11) 0.100(14) 0.004(6) -0.011(7) -0.006(6)
H00 0.077(12) 0.105(15) 0.120(16) 0.034(7) 0.001(6) -0.017(8)
C40 0.089(6) 0.119(5) 0.124(7) -0.002(4) 0.004(5) 0.058(5)
H6A 0.15(2) 0.16(3) 0.155(18) 0.006(10) 0.037(9) 0.056(9)
H6B 0.14(3) 0.132(15) 0.16(2) -0.014(8) 0.013(10) 0.044(8)
H6C 0.106(12) 0.14(3) 0.14(2) 0.002(7) 0.007(7) 0.051(11)
C41 0.081(3) 0.086(3) 0.086(3) 0.003(2) 0.017(2) 0.016(2)
H5A 0.085(10) 0.12(2) 0.12(2) 0.009(6) 0.008(5) 0.014(9)
H5B 0.11(2) 0.089(13) 0.097(19) 0.005(7) 0.005(9) 0.014(6)
C42 0.053(4) 0.067(4) 0.086(5) 0.002(3) -0.007(3) 0.003(3)
H4A 0.059(10) 0.13(2) 0.069(18) 0.003(5) 0.002(5) 0.009(9)
H4B 0.070(19) 0.065(11) 0.088(17) -0.001(6) 0.002(8) 0.006(6)
C43 0.057(2) 0.076(3) 0.085(3) -0.001(2) 0.010(2) 0.012(2)
H3A 0.057(9) 0.09(2) 0.100(19) 0.000(5) 0.009(5) 0.018(9)
H3B 0.062(17) 0.072(12) 0.097(18) -0.005(6) 0.014(8) 0.016(6)
C44 0.101(6) 0.225(11) 0.120(6) 0.047(5) 0.056(5) 0.025(5)
H2A 0.16(3) 0.25(2) 0.15(2) 0.044(10) 0.054(10) 0.046(9)
H2B 0.110(12) 0.25(3) 0.15(3) 0.046(8) 0.050(7) 0.032(11)
H2C 0.15(3) 0.234(19) 0.14(2) 0.037(9) 0.049(10) 0.009(8)

loop_
_atom_type_symbol
_atom_type_scat_dispersion_real
_atom_type_scat_dispersion_imag
_atom_type_scat_source
_atom_type_scat_dispersion_source
Al 0.21258 0.24606 'NoSpherA2: Chem.Sci. 2021, DOI:10.1039/D0SC05526C' 'Brennan, Cowan, Rev. Sci. Instrum., 1992, 63, 850'
C 0.01788 0.00908 'NoSpherA2: Chem.Sci. 2021, DOI:10.1039/D0SC05526C' 'Brennan, Cowan, Rev. Sci. Instrum., 1992, 63, 850'
Fe -1.13125 3.15233 'NoSpherA2: Chem.Sci. 2021, DOI:10.1039/D0SC05526C' 'Brennan, Cowan, Rev. Sci. Instrum., 1992, 63, 850'
H 0.00000 0.00000 'NoSpherA2: Chem.Sci. 2021, DOI:10.1039/D0SC05526C' 'Brennan, Cowan, Rev. Sci. Instrum., 1992, 63, 850'
N 0.03110 0.01806 'NoSpherA2: Chem.Sci. 2021, DOI:10.1039/D0SC05526C' 'Brennan, Cowan, Rev. Sci. Instrum., 1992, 63, 850'
O 0.04960 0.03234 'NoSpherA2: Chem.Sci. 2021, DOI:10.1039/D0SC05526C' 'Brennan, Cowan, Rev. Sci. Instrum., 1992, 63, 850'
P 0.29730 0.43501 'NoSpherA2: Chem.Sci. 2021, DOI:10.1039/D0SC05526C' 'Brennan, Cowan, Rev. Sci. Instrum., 1992, 63, 850'
Si 0.25463 0.33074 'NoSpherA2: Chem.Sci. 2021, DOI:10.1039/D0SC05526C' 'Brennan, Cowan, Rev. Sci. Instrum., 1992, 63, 850'

loop_
_citation_id
_citation_doi
_citation_year
1 10.26434/chemrxiv-2025-zq0jf 2025

loop_
_exptl_crystal_face_index_h
_exptl_crystal_face_index_k
_exptl_crystal_face_index_l
_exptl_crystal_face_perp_dist
-4 -5 -2 0.0762
1 5 -1 0.0887
-5 1 -5 0.0682
5 -1 5 0.0550
0 0 1 0.0621
0 0 -1 0.0551
-5 2 2 0.0770
3 -1 -5 0.0459
5 2 0 0.0886
2 2 -5 0.0757
-5 -2 0 0.0838
-1 0 5 0.0641
-5 -1 -1 0.0821
-2 4 5 0.0904
-2 -1 5 0.0788
-3 1 5 0.0810
-5 1 13 0.0740
-9 3 9 0.0824
0 2 25 0.0725
-1 -3 14 0.0670

loop_
_geom_angle_atom_site_label_1
_geom_angle_atom_site_label_2
_geom_angle_atom_site_label_3
_geom_angle
_geom_angle_site_symmetry_1
_geom_angle_site_symmetry_3
_geom_angle_publ_flag
C7 O1 Al1 156.27(10) . . ?
Fe1 H1 Al1 88.1(8) . . yes
Fe1 H2 Al1 90.2(7) . . yes
C34 P1 Fe1 118.71(7) . . ?
Fe1 H3 Al1 73.0(7) . . yes
C35 P1 Fe1 115.20(6) . . ?
Fe1 H4 Si1 86.5(8) . . yes
C35 P1 C34 100.36(11) . . ?
C36 P1 Fe1 118.02(6) . . ?
C36 P1 C34 100.79(9) . . ?
C36 P1 C35 100.66(9) . . ?
Fe1 H1 Al1 88.2(7) . . yes
Al1 H1 Fe1 88.2(7) . . ?
H1 Fe1 P1 173.1(6) . . ?
Al1 Fe1 P1 128.839(16) . . ?
Al1 Fe1 H1 51.8(6) . . ?
Si1 Fe1 P1 94.029(16) . . ?
Si1 Fe1 H1 79.9(6) . . ?
Si1 Fe1 Al1 110.215(14) . . ?
H2 Fe1 P1 84.1(6) . . ?
H2 Fe1 H1 98.9(8) . . ?
H2 Fe1 Al1 50.0(6) . . ?
H2 Fe1 Si1 144.5(6) . . ?
P2 Fe1 P1 98.249(16) . . ?
P2 Fe1 H1 88.1(6) . . ?
P2 Fe1 Al1 101.003(15) . . ?
P2 Fe1 Si1 127.229(18) . . ?
P2 Fe1 H2 88.0(6) . . ?
H3 Fe1 P1 83.7(7) . . ?
H3 Fe1 H1 90.6(9) . . ?
H3 Fe1 Al1 69.9(7) . . ?
H3 Fe1 Si1 63.1(7) . . ?
H3 Fe1 H2 81.5(9) . . ?
H3 Fe1 P2 169.1(6) . . ?
H4 Fe1 P1 90.2(7) . . ?
H4 Fe1 H1 88.7(8) . . ?
H4 Fe1 Al1 140.5(6) . . ?
H4 Fe1 Si1 53.7(6) . . ?
H4 Fe1 H2 161.2(9) . . ?
H4 Fe1 P2 75.0(6) . . ?
H4 Fe1 H3 115.8(9) . . ?
H1 Al1 O1 98.9(5) . . ?
Fe1 Al1 O1 114.13(4) . . ?
Fe1 Al1 H1 40.1(5) . . ?
H2 Al1 O1 103.6(5) . . ?
H2 Al1 H1 77.8(7) . . ?
H2 Al1 Fe1 39.7(5) . . ?
N007 Al1 O1 105.97(5) . . ?
N007 Al1 H1 91.1(4) . . ?
N007 Al1 Fe1 118.80(4) . . ?
N007 Al1 H2 149.7(5) . . ?
N008 Al1 O1 106.67(5) . . ?
N008 Al1 H1 152.2(5) . . ?
N008 Al1 Fe1 116.49(3) . . ?
N008 Al1 H2 85.7(5) . . ?
N008 Al1 N007 92.14(5) . . ?
C1 Si1 Fe1 118.85(10) . . ?
C1A Si1 Fe1 130.2(4) . . ?
C1A Si1 C1 13.1(4) . . ?
H4 Si1 Fe1 39.8(5) . . ?
H4 Si1 C1 85.8(5) . . ?
H4 Si1 C1A 94.1(7) . . ?
H5 Si1 Fe1 115.3(7) . . ?
H5 Si1 C1 102.8(7) . . ?
H5 Si1 C1A 100.0(8) . . ?
H5 Si1 H4 150.9(8) . . ?
H6 Si1 Fe1 114.4(7) . . ?
H6 Si1 C1 101.5(7) . . ?
H6 Si1 C1A 89.7(8) . . ?
H6 Si1 H4 103.9(8) . . ?
H6 Si1 H5 101.5(10) . . ?
C2 C1 Si1 122.7(2) . . ?
C6 C1 Si1 120.5(3) . . ?
C6 C1 C2 116.8(3) . . ?
C2A C1A Si1 123.3(9) . . ?
C6A C1A Si1 119.1(10) . . ?
C6A C1A C2A 117.6(12) . . ?
Fe1 H2 Al1 90.2(7) . . yes
Al1 H2 Fe1 90.2(7) . . ?
H013 C2 C1 119.0(12) . . ?
C3 C2 C1 122.1(3) . . ?
C3 C2 H013 118.9(12) . . ?
C37 P2 Fe1 119.72(7) . . ?
C38 P2 Fe1 115.50(7) . . ?
C38 P2 C37 99.09(11) . . ?
C39 P2 Fe1 117.63(7) . . ?
C39 P2 C37 100.59(10) . . ?
C39 P2 C38 100.99(11) . . ?
H7 C2A C1A 119.3(8) . . ?
C3A C2A C1A 121.5(12) . . ?
C3A C2A H7 119.3(8) . . ?
H019 C3 C2 122.7(15) . . ?
C4 C3 C2 119.8(3) . . ?
C4 C3 H019 117.3(16) . . ?
Fe1 H3 Al1 73.0(7) . . yes
H8 C3A C2A 120.3(8) . . ?
C4A C3A C2A 119.4(14) . . ?
C4A C3A H8 120.3(9) . . ?
Fe1 H4 Si1 86.5(8) . . yes
Si1 H4 Fe1 86.5(8) . . ?
H01P C4 C3 118.1(16) . . ?
C5 C4 C3 119.5(3) . . ?
C5 C4 H01P 122.3(16) . . ?
H10 C4A C3A 119.5(9) . . ?
C5A C4A C3A 121.0(15) . . ?
C5A C4A H10 119.5(9) . . ?
H018 C5 C4 112(2) . . ?
C6 C5 C4 119.1(3) . . ?
C6 C5 H018 129(2) . . ?
H9 C5A C4A 120.7(9) . . ?
C6A C5A C4A 118.6(12) . . ?
C6A C5A H9 120.7(8) . . ?
C5 C6 C1 122.6(3) . . ?
H017 C6 C1 116(2) . . ?
H017 C6 C5 120.3(19) . . ?
C5A C6A C1A 121.9(13) . . ?
H0 C6A C1A 119.1(8) . . ?
H0 C6A C5A 119.1(8) . . ?
C11 N007 Al1 117.79(9) . . ?
C16 N007 Al1 126.02(8) . . ?
C16 N007 C11 116.06(10) . . ?
C8 C7 O1 113.38(14) . . ?
C8A C7 O1 114.9(12) . . ?
C8A C7 C8 24.3(11) . . ?
C9 C7 O1 110.02(16) . . ?
C9 C7 C8 109.2(2) . . ?
C9 C7 C8A 126.0(12) . . ?
C9A C7 O1 108.6(9) . . ?
C9A C7 C8 82.0(9) . . ?
C9A C7 C8A 103.8(14) . . ?
C9A C7 C9 31.5(8) . . ?
C10 C7 O1 107.90(17) . . ?
C10 C7 C8 107.1(2) . . ?
C10 C7 C8A 84.2(12) . . ?
C10 C7 C9 109.2(3) . . ?
C10 C7 C9A 134.6(9) . . ?
C10A C7 O1 115.1(9) . . ?
C10A C7 C8 125.0(9) . . ?
C10A C7 C8A 108.2(14) . . ?
C10A C7 C9 76.6(9) . . ?
C10A C7 C9A 105.2(11) . . ?
C10A C7 C10 33.1(9) . . ?
C13 N008 Al1 118.44(9) . . ?
C25 N008 Al1 125.70(8) . . ?
C25 N008 C13 115.82(11) . . ?
H01M C8 C7 108.8(13) . . ?
H01N C8 C7 111.1(14) . . ?
H01N C8 H01M 110(2) . . ?
H01O C8 C7 113.6(15) . . ?
H01O C8 H01M 102(2) . . ?
H01O C8 H01N 111(2) . . ?
H11A C8A C7 109.5 . . ?
H11B C8A C7 109.5 . . ?
H11B C8A H11A 109.5 . . ?
H11C C8A C7 109.5 . . ?
H11C C8A H11A 109.5 . . ?
H11C C8A H11B 109.5 . . ?
H01T C9 C7 110.7(17) . . ?
H01U C9 C7 103.1(18) . . ?
H01U C9 H01T 113(3) . . ?
H01V C9 C7 109.5(15) . . ?
H01V C9 H01T 105(2) . . ?
H01V C9 H01U 116(3) . . ?
H01W C9A C7 109.5 . . ?
H01X C9A C7 109.5 . . ?
H01X C9A H01W 109.5 . . ?
H01Y C9A C7 109.5 . . ?
H01Y C9A H01W 109.5 . . ?
H01Y C9A H01X 109.5 . . ?
H01Q C10 C7 106.2(17) . . ?
H01R C10 C7 107.1(16) . . ?
H01R C10 H01Q 115(3) . . ?
H01S C10 C7 111.3(15) . . ?
H01S C10 H01Q 109(2) . . ?
H01S C10 H01R 108(2) . . ?
H12A C10A C7 109.5 . . ?
H12B C10A C7 109.5 . . ?
H12B C10A H12A 109.5 . . ?
H12C C10A C7 109.5 . . ?
H12C C10A H12A 109.5 . . ?
H12C C10A H12B 109.5 . . ?
C12 C11 N007 123.27(12) . . ?
C14 C11 N007 120.38(13) . . ?
C14 C11 C12 116.35(13) . . ?
H00G C12 C11 116.0(9) . . ?
C13 C12 C11 126.01(13) . . ?
C13 C12 H00G 117.0(9) . . ?
C12 C13 N008 122.94(12) . . ?
C15 C13 N008 120.68(12) . . ?
C15 C13 C12 116.31(13) . . ?
H C14 C11 111.0(10) . . ?
H00X C14 C11 111.6(12) . . ?
H00X C14 H 108.6(17) . . ?
H00Y C14 C11 111.8(13) . . ?
H00Y C14 H 107.9(18) . . ?
H00Y C14 H00X 105.8(18) . . ?
H00I C15 C13 111.8(10) . . ?
H00K C15 C13 109.8(11) . . ?
H00K C15 H00I 106.6(16) . . ?
H00L C15 C13 111.8(10) . . ?
H00L C15 H00I 110.3(15) . . ?
H00L C15 H00K 106.2(16) . . ?
C17 C16 N007 121.02(12) . . ?
C21 C16 N007 119.19(11) . . ?
C21 C16 C17 119.79(12) . . ?
C18 C17 C16 119.07(14) . . ?
C22 C17 C16 121.98(13) . . ?
C22 C17 C18 118.92(13) . . ?
H00J C18 C17 116.9(10) . . ?
C19 C18 C17 122.21(13) . . ?
C19 C18 H00J 120.9(10) . . ?
C20 C19 C18 117.74(13) . . ?
C23 C19 C18 121.02(14) . . ?
C23 C19 C20 121.23(15) . . ?
H00F C20 C19 118.3(9) . . ?
C21 C20 C19 121.84(14) . . ?
C21 C20 H00F 119.8(9) . . ?
C20 C21 C16 119.31(13) . . ?
C24 C21 C16 122.29(12) . . ?
C24 C21 C20 118.34(13) . . ?
H00U C22 C17 112.5(11) . . ?
H00V C22 C17 110.7(13) . . ?
H00V C22 H00U 103.5(17) . . ?
H00W C22 C17 111.2(11) . . ?
H00W C22 H00U 110.6(17) . . ?
H00W C22 H00V 107.9(18) . . ?
HB C23 C19 108.5(11) . . ?
HA C23 C19 113.9(11) . . ?
HA C23 HB 106.2(17) . . ?
H00Z C23 C19 112.0(12) . . ?
H00Z C23 HB 105.8(17) . . ?
H00Z C23 HA 109.9(17) . . ?
H00D C24 C21 112.3(12) . . ?
H00E C24 C21 110.4(13) . . ?
H00E C24 H00D 101.6(18) . . ?
H00H C24 C21 110.6(12) . . ?
H00H C24 H00D 115.2(18) . . ?
H00H C24 H00E 106.1(18) . . ?
C26 C25 N008 119.07(11) . . ?
C30 C25 N008 121.24(12) . . ?
C30 C25 C26 119.56(12) . . ?
C27 C26 C25 119.50(13) . . ?
C31 C26 C25 121.10(12) . . ?
C31 C26 C27 119.41(13) . . ?
H00N C27 C26 119.7(9) . . ?
C28 C27 C26 122.04(14) . . ?
C28 C27 H00N 118.3(9) . . ?
C29 C28 C27 117.60(13) . . ?
C32 C28 C27 121.11(16) . . ?
C32 C28 C29 121.27(16) . . ?
H00T C29 C28 119.1(10) . . ?
C30 C29 C28 122.17(14) . . ?
C30 C29 H00T 118.7(10) . . ?
C29 C30 C25 119.10(14) . . ?
C33 C30 C25 121.21(13) . . ?
C33 C30 C29 119.66(14) . . ?
H00Q C31 C26 110.4(11) . . ?
H00R C31 C26 115.3(11) . . ?
H00R C31 H00Q 99.3(16) . . ?
H00S C31 C26 112.5(11) . . ?
H00S C31 H00Q 105.8(18) . . ?
H00S C31 H00R 112.3(17) . . ?
HF C32 C28 114.2(14) . . ?
HE C32 C28 106.8(14) . . ?
HE C32 HF 113(2) . . ?
H11 C32 C28 117.1(15) . . ?
H11 C32 HF 108(2) . . ?
H11 C32 HE 96(2) . . ?
HH C33 C30 110.4(14) . . ?
HG C33 C30 114.0(10) . . ?
HG C33 HH 103.1(18) . . ?
H12 C33 C30 113.3(13) . . ?
H12 C33 HH 105(2) . . ?
H12 C33 HG 110.2(18) . . ?
H01G C34 P1 109.0(11) . . ?
H01H C34 P1 107.8(11) . . ?
H01H C34 H01G 106.0(18) . . ?
H01I C34 P1 110.3(12) . . ?
H01I C34 H01G 111.1(17) . . ?
H01I C34 H01H 112.5(17) . . ?
H01D C35 P1 107.7(11) . . ?
H01E C35 P1 109.5(12) . . ?
H01E C35 H01D 108.9(17) . . ?
H01F C35 P1 110.3(11) . . ?
H01F C35 H01D 109.7(16) . . ?
H01F C35 H01E 110.6(16) . . ?
H00M C36 P1 110.1(11) . . ?
H00O C36 P1 106.2(10) . . ?
H00O C36 H00M 109.3(16) . . ?
H00P C36 P1 109.6(11) . . ?
H00P C36 H00M 111.6(15) . . ?
H00P C36 H00O 109.8(15) . . ?
H01A C37 P2 104.5(12) . . ?
H01B C37 P2 109.5(11) . . ?
H01B C37 H01A 112.0(18) . . ?
H01C C37 P2 110.5(11) . . ?
H01C C37 H01A 109.5(19) . . ?
H01C C37 H01B 110.6(18) . . ?
H01J C38 P2 111.5(12) . . ?
H01K C38 P2 111.0(11) . . ?
H01K C38 H01J 110.3(17) . . ?
H01L C38 P2 109.0(12) . . ?
H01L C38 H01J 110.1(18) . . ?
H01L C38 H01K 104.8(19) . . ?
HD C39 P2 106.3(13) . . ?
HC C39 P2 104.1(11) . . ?
HC C39 HD 110.8(18) . . ?
H00 C39 P2 109.0(12) . . ?
H00 C39 HD 114.1(18) . . ?
H00 C39 HC 111.9(16) . . ?
H6B C40 H6A 109.5 . . ?
H6C C40 H6A 109.5 . . ?
H6C C40 H6B 109.5 . . ?
C41 C40 H6A 109.5 . . ?
C41 C40 H6B 109.5 . . ?
C41 C40 H6C 109.5 . . ?
H5A C41 C40 109.2(5) . . ?
H5B C41 C40 109.2(5) . . ?
H5B C41 H5A 107.9 . . ?
C42 C41 C40 112.1(7) . . ?
C42 C41 H5A 109.2(7) . . ?
C42 C41 H5B 109.2(7) . . ?
H4A C42 C41 109.0(7) . . ?
H4B C42 C41 109.0(7) . . ?
H4B C42 H4A 107.8 . . ?
C43 C42 C41 112.8(7) . . ?
C43 C42 H4A 109.0(7) . . ?
C43 C42 H4B 109.0(7) . . ?
H3A C43 C42 109.3(7) . . ?
H3B C43 C42 109.3(7) . . ?
H3B C43 H3A 107.9 . . ?
C44 C43 C42 111.8(7) . . ?
C44 C43 H3A 109.3(6) . . ?
C44 C43 H3B 109.3(6) . . ?
H2A C44 C43 109.5 . . ?
H2B C44 C43 109.5 . . ?
H2B C44 H2A 109.5 . . ?
H2C C44 C43 109.5 . . ?
H2C C44 H2A 109.5 . . ?
H2C C44 H2B 109.5 . . ?

loop_
_geom_bond_atom_site_label_1
_geom_bond_atom_site_label_2
_geom_bond_distance
_geom_bond_site_symmetry_2
_geom_bond_publ_flag
O1 Al1 1.7357(9) . ?
O1 C7 1.3980(16) . ?
P1 Fe1 2.1932(4) . ?
P1 C34 1.8242(19) . ?
P1 C35 1.8214(18) . ?
P1 C36 1.8305(17) . ?
H1 Fe1 1.561(16) . ?
H1 Al1 1.906(16) . ?
Fe1 Al1 2.4250(4) . ?
Fe1 Si1 2.2811(4) . ?
Fe1 H2 1.550(16) . ?
Fe1 P2 2.1975(4) . ?
Fe1 H3 1.532(16) . ?
Fe1 H4 1.463(16) . ?
Al1 H2 1.859(15) . ?
Al1 N007 1.9598(11) . ?
Al1 N008 1.9637(11) . ?
Si1 C1 1.942(3) . ?
Si1 C1A 1.782(13) . ?
Si1 H4 1.842(15) . ?
Si1 H5 1.498(16) . ?
Si1 H6 1.493(16) . ?
C1 C2 1.398(4) . ?
C1 C6 1.385(3) . ?
C1A C2A 1.350(16) . ?
C1A C6A 1.410(14) . ?
C2 H013 1.13(2) . ?
C2 C3 1.388(4) . ?
P2 C37 1.8280(19) . ?
P2 C38 1.817(2) . ?
P2 C39 1.828(2) . ?
C2A H7 0.9500 . ?
C2A C3A 1.382(16) . ?
C3 H019 1.11(3) . ?
C3 C4 1.384(5) . ?
C3A H8 0.9500 . ?
C3A C4A 1.395(16) . ?
C4 H01P 1.11(3) . ?
C4 C5 1.401(5) . ?
C4A H10 0.9500 . ?
C4A C5A 1.346(18) . ?
C5 H018 1.06(3) . ?
C5 C6 1.390(5) . ?
C5A H9 0.9500 . ?
C5A C6A 1.385(17) . ?
C6 H017 1.17(4) . ?
C6A H0 0.9500 . ?
N007 C11 1.3350(17) . ?
N007 C16 1.4401(16) . ?
C7 C8 1.522(3) . ?
C7 C8A 1.53(2) . ?
C7 C9 1.508(3) . ?
C7 C9A 1.537(17) . ?
C7 C10 1.545(3) . ?
C7 C10A 1.465(17) . ?
N008 C13 1.3357(17) . ?
N008 C25 1.4435(16) . ?
C8 H01M 1.09(3) . ?
C8 H01N 1.14(3) . ?
C8 H01O 1.07(2) . ?
C8A H11A 0.9800 . ?
C8A H11B 0.9800 . ?
C8A H11C 0.9800 . ?
C9 H01T 1.06(3) . ?
C9 H01U 1.18(5) . ?
C9 H01V 1.09(3) . ?
C9A H01W 0.9800 . ?
C9A H01X 0.9800 . ?
C9A H01Y 0.9800 . ?
C10 H01Q 1.09(3) . ?
C10 H01R 1.10(3) . ?
C10 H01S 1.10(2) . ?
C10A H12A 0.9800 . ?
C10A H12B 0.9800 . ?
C10A H12C 0.9800 . ?
C11 C12 1.3998(19) . ?
C11 C14 1.5089(19) . ?
C12 H00G 1.095(16) . ?
C12 C13 1.4039(19) . ?
C13 C15 1.505(2) . ?
C14 H 1.08(2) . ?
C14 H00X 1.03(2) . ?
C14 H00Y 1.03(2) . ?
C15 H00I 1.066(19) . ?
C15 H00K 1.11(2) . ?
C15 H00L 1.054(18) . ?
C16 C17 1.4010(18) . ?
C16 C21 1.4048(19) . ?
C17 C18 1.395(2) . ?
C17 C22 1.500(2) . ?
C18 H00J 1.098(17) . ?
C18 C19 1.394(2) . ?
C19 C20 1.390(2) . ?
C19 C23 1.503(2) . ?
C20 H00F 1.081(16) . ?
C20 C21 1.3974(19) . ?
C21 C24 1.499(2) . ?
C22 H00U 1.04(2) . ?
C22 H00V 1.08(2) . ?
C22 H00W 1.07(2) . ?
C23 HB 1.07(2) . ?
C23 HA 1.08(2) . ?
C23 H00Z 1.06(2) . ?
C24 H00D 1.00(2) . ?
C24 H00E 1.11(2) . ?
C24 H00H 1.04(2) . ?
C25 C26 1.4011(19) . ?
C25 C30 1.4049(19) . ?
C26 C27 1.3931(19) . ?
C26 C31 1.496(2) . ?
C27 H00N 1.102(16) . ?
C27 C28 1.392(2) . ?
C28 C29 1.390(2) . ?
C28 C32 1.497(2) . ?
C29 H00T 1.111(16) . ?
C29 C30 1.398(2) . ?
C30 C33 1.495(2) . ?
C31 H00Q 1.11(2) . ?
C31 H00R 1.06(2) . ?
C31 H00S 1.02(2) . ?
C32 HF 1.00(3) . ?
C32 HE 1.00(3) . ?
C32 H11 1.07(3) . ?
C33 HH 1.03(3) . ?
C33 HG 1.07(2) . ?
C33 H12 1.02(2) . ?
C34 H01G 1.07(2) . ?
C34 H01H 1.06(2) . ?
C34 H01I 1.11(2) . ?
C35 H01D 1.10(2) . ?
C35 H01E 1.06(2) . ?
C35 H01F 1.065(19) . ?
C36 H00M 1.03(2) . ?
C36 H00O 1.08(2) . ?
C36 H00P 1.097(19) . ?
C37 H01A 1.06(2) . ?
C37 H01B 1.08(2) . ?
C37 H01C 1.05(2) . ?
C38 H01J 1.09(2) . ?
C38 H01K 1.07(2) . ?
C38 H01L 1.09(3) . ?
C39 HD 1.08(2) . ?
C39 HC 1.10(2) . ?
C39 H00 1.12(2) . ?
C40 H6A 0.9800 . ?
C40 H6B 0.9800 . ?
C40 H6C 0.9800 . ?
C40 C41 1.529(9) . ?
C41 H5A 0.9900 . ?
C41 H5B 0.9900 . ?
C41 C42 1.503(10) . ?
C42 H4A 0.9900 . ?
C42 H4B 0.9900 . ?
C42 C43 1.535(13) . ?
C43 H3A 0.9900 . ?
C43 H3B 0.9900 . ?
C43 C44 1.492(9) . ?
C44 H2A 0.9800 . ?
C44 H2B 0.9800 . ?
C44 H2C 0.9800 . ?

loop_
_geom_contact_atom_site_label_1
_geom_contact_atom_site_label_2
_geom_contact_site_symmetry_2
_geom_contact_distance
_geom_contact_publ_flag
Fe1 H1 . 1.561(16) yes
Fe1 H1 . 1.562(16) yes
Fe1 H2 . 1.550(16) yes
Fe1 H3 . 1.532(16) yes
Fe1 H4 . 1.463(16) yes
Al1 H1 . 1.906(16) yes
Al1 H1 . 1.907(16) yes
Fe1 H2 . 1.550(16) yes
Al1 H2 . 1.859(15) yes
Fe1 H3 . 1.532(18) yes
Al1 H2 . 1.859(15) yes
Al1 H3 . 2.382(17) yes
Al1 H3 . 2.382(17) yes
Fe1 H4 . 1.462(16) yes
Si1 H4 . 1.842(15) yes
Si1 H4 . 1.842(15) yes
Si1 H5 . 1.498(18) yes
Si1 H5 . 1.498(16) yes
Si1 H6 . 1.493(16) yes
Si1 H6 . 1.492(16) yes

loop_
_geom_torsion_atom_site_label_1
_geom_torsion_atom_site_label_2
_geom_torsion_atom_site_label_3
_geom_torsion_atom_site_label_4
_geom_torsion
_geom_torsion_site_symmetry_1
_geom_torsion_site_symmetry_2
_geom_torsion_site_symmetry_3
_geom_torsion_site_symmetry_4
_geom_torsion_publ_flag
Al1 N007 C11 C12 21.64(11) . . . . ?
Al1 N007 C11 C14 -158.97(11) . . . . ?
Al1 N007 C16 C17 68.94(11) . . . . ?
Al1 N007 C16 C21 -111.14(11) . . . . ?
Al1 N008 C13 C12 -17.88(11) . . . . ?
Al1 N008 C13 C15 165.14(11) . . . . ?
Al1 N008 C25 C26 104.10(11) . . . . ?
Al1 N008 C25 C30 -80.06(12) . . . . ?
Si1 C1 C2 C3 -178.9(2) . . . . ?
Si1 C1 C6 C5 179.0(2) . . . . ?
Si1 C1A C2A C3A -179.7(10) . . . . ?
Si1 C1A C6A C5A -177.5(10) . . . . ?
C1 C2 C3 C4 -0.1(3) . . . . ?
C1 C6 C5 C4 -0.0(3) . . . . ?
C1A C2A C3A C4A -4.6(16) . . . . ?
C1A C6A C5A C4A -1.0(17) . . . . ?
C2 C3 C4 C5 -1.2(3) . . . . ?
C2A C3A C4A C5A 4.3(14) . . . . ?
C3 C4 C5 C6 1.2(3) . . . . ?
C3A C4A C5A C6A -1.5(16) . . . . ?
N007 C11 C12 C13 15.55(17) . . . . ?
N007 C16 C17 C18 -178.22(12) . . . . ?
N007 C16 C17 C22 3.67(15) . . . . ?
N007 C16 C21 C20 179.03(11) . . . . ?
N007 C16 C21 C24 1.82(15) . . . . ?
N008 C13 C12 C11 -17.72(17) . . . . ?
N008 C25 C26 C27 174.18(13) . . . . ?
N008 C25 C26 C31 -6.09(16) . . . . ?
N008 C25 C30 C29 -174.03(14) . . . . ?
N008 C25 C30 C33 4.00(18) . . . . ?
C11 C12 C13 C15 159.39(15) . . . . ?
C16 C17 C18 C19 -0.78(16) . . . . ?
C16 C21 C20 C19 -0.92(15) . . . . ?
C17 C18 C19 C20 -1.12(17) . . . . ?
C17 C18 C19 C23 177.38(14) . . . . ?
C18 C19 C20 C21 1.98(16) . . . . ?
C19 C20 C21 C24 176.41(14) . . . . ?
C25 C26 C27 C28 -0.15(17) . . . . ?
C25 C30 C29 C28 0.01(18) . . . . ?
C26 C27 C28 C29 1.90(18) . . . . ?
C26 C27 C28 C32 -176.60(17) . . . . ?
C27 C28 C29 C30 -1.83(18) . . . . ?
C28 C29 C30 C33 -178.05(18) . . . . ?
C40 C41 C42 C43 -179.5(10) . . . . ?
C41 C42 C43 C44 -178.4(11) . . . . ?

loop_
_restr_equal_distance_atom_site_label_1
_restr_equal_distance_atom_site_label_2
_restr_equal_distance_site_symmetry_2
_restr_equal_distance_class_id
Si1 C1 1 1
Si1 C1A 1 1
Si1 C2 1 10
Si1 C2A 1 11
Si1 C6 1 11
Si1 C6A 1 10
C1 C2 1 3
C1 C3 1 13
C1 C5 1 12
C1 C6 1 5
C1A C2A 1 5
C1A C3A 1 12
C1A C5A 1 13
C1A C6A 1 3
C2 C3 1 6
C2 C4 1 15
C2 C6 1 14
C2A C3A 1 7
C2A C4A 1 16
C3 C4 1 9
C3A C4A 1 8
C3A C5A 1 17
C5 C3 1 17
C5 C4 1 8
C5A C4A 1 9
C6 C4 1 16
C6 C5 1 7
C6A C2A 1 14
C6A C4A 1 15
C6A C5A 1 6
C7 C8 1 18
C7 C8A 1 18
C7 C9 1 20
C7 C9A 1 20
C7 C10 1 19
C7 C10A 1 19
C41 C40 1 2
C42 C40 1 4
C42 C41 1 2
C43 C41 1 4
C43 C42 1 2
C44 C42 1 4
C44 C43 1 2

loop_
_restr_equal_distance_class_class_id
_restr_equal_distance_class_target_weight_param
_restr_equal_distance_class_average
_restr_equal_distance_class_esd
_restr_equal_distance_class_diff_max
1 0.0200 1.8620 0.0796 0.0796
2 0.0200 1.5149 0.0179 0.0230
3 0.0200 1.4041 0.0064 0.0064
4 0.0400 2.5181 0.0100 0.0132
5 0.0200 1.3677 0.0178 0.0178
6 0.0200 1.3865 0.0010 0.0010
7 0.0200 1.3861 0.0037 0.0037
8 0.0200 1.3979 0.0029 0.0029
9 0.0200 1.3654 0.0191 0.0191
10 0.0400 2.8504 0.0916 0.0916
11 0.0400 2.8330 0.0685 0.0685
12 0.0400 2.4090 0.0251 0.0251
13 0.0400 2.4405 0.0036 0.0036
14 0.0400 2.3658 0.0048 0.0048
15 0.0400 2.3736 0.0252 0.0252
16 0.0400 2.4020 0.0043 0.0043
17 0.0400 2.3959 0.0105 0.0105
18 0.0200 1.5250 0.0033 0.0033
19 0.0200 1.5048 0.0398 0.0398
20 0.0200 1.5226 0.0145 0.0145

loop_
_restr_U_similar_atom_site_label_1
_restr_U_similar_atom_site_label_2
_restr_U_similar_weight_param
O1 Al1 0.1000
O1 C7 0.1000
P1 Fe1 0.1000
P1 C34 0.1000
P1 C35 0.1000
P1 C36 0.1000
H1 Fe1 0.1000
H1 Al1 0.1000
Fe1 Al1 0.1000
Fe1 Si1 0.1000
Fe1 H2 0.1000
Fe1 P2 0.1000
Fe1 H3 0.2000
Fe1 H4 0.1000
Al1 H2 0.1000
Al1 N007 0.1000
Al1 N008 0.1000
Si1 C1 0.1000
Si1 C1A 0.1000
Si1 H4 0.1000
Si1 H5 0.2000
Si1 H6 0.2000
C1 C1A 0.1000
C1 C1A 0.0400
C1 C2 0.1000
C1 C2 0.0400
C1 C2A 0.1000
C1 C2A 0.0400
C1 C6 0.1000
C1 C6 0.0400
C1 C6A 0.0400
C1 C6A 0.1000
C1A C2 0.1000
C1A C2 0.0400
C1A C2A 0.1000
C1A C2A 0.0400
C1A C6 0.1000
C1A C6 0.0400
C1A C6A 0.1000
C1A C6A 0.0400
C2 H013 0.2000
C2 C3 0.1000
C2 C3 0.0400
C2 C5A 0.1000
C2 C5A 0.0400
C2 C6A 0.1000
C2 C6A 0.0400
C2 H0 0.2000
H013 H0 0.2000
P2 C37 0.1000
P2 C38 0.1000
P2 C39 0.1000
C2A H7 0.2000
C2A C3A 0.0400
C2A C3A 0.1000
C2A C5 0.0400
C2A C5 0.1000
C2A C6 0.1000
C2A C6 0.0400
C2A H017 0.2000
H7 H017 0.2000
C3 H019 0.2000
C3 C4 0.0400
C3 C4 0.1000
C3 C5A 0.1000
C3 C5A 0.0400
C3 H9 0.2000
C3 C6A 0.1000
C3 C6A 0.0400
H019 H9 0.2000
C3A H8 0.2000
C3A C4A 0.1000
C3A C4A 0.0400
C3A C5 0.0400
C3A C5 0.1000
C3A H018 0.2000
C3A C6 0.1000
C3A C6 0.0400
C4 H01P 0.2000
C4 C4A 0.1000
C4 C4A 0.0400
C4 H10 0.2000
C4 C5 0.1000
C4 C5 0.0400
C4 C5A 0.0400
C4 C5A 0.1000
C4 H9 0.2000
H01P H10 0.2000
C4A H10 0.2000
C4A C5 0.1000
C4A C5 0.0400
C4A H018 0.2000
C4A C5A 0.0400
C4A C5A 0.1000
C4A C6 0.0400
C4A C6 0.1000
H10 C5 0.2000
C5 H018 0.2000
C5 C5A 0.1000
C5 C5A 0.0400
C5 C6 0.1000
C5 C6 0.0400
C5A H9 0.2000
C5A C6A 0.0400
C5A C6A 0.1000
C6 H017 0.2000
C6 C6A 0.0400
C6 C6A 0.1000
C6A H0 0.2000
N007 C11 0.1000
N007 C16 0.1000
C7 C8 0.1000
C7 C8A 0.1000
C7 C9 0.1000
C7 C9A 0.1000
C7 C10 0.1000
C7 C10A 0.1000
N008 C13 0.1000
N008 C25 0.1000
C8 H01M 0.2000
C8 H01N 0.2000
C8 H01O 0.2000
C8 C8A 0.1000
C8 C8A 0.0400
C8 H11A 0.2000
C8 H11B 0.2000
C8 C9A 0.0400
C8 C9A 0.1000
H01M H11B 0.2000
H01N C8A 0.2000
H01N H11B 0.2000
H01N H11C 0.2000
H01O C8A 0.2000
H01O H11A 0.2000
C8A H11A 0.2000
C8A H11B 0.2000
C8A H11C 0.2000
C9 H01T 0.2000
C9 H01U 0.2000
C9 H01V 0.2000
C9 C9A 0.0400
C9 C9A 0.1000
C9 H01W 0.2000
C9 H01X 0.2000
C9 C10A 0.1000
C9 C10A 0.0400
H01U C9A 0.2000
H01U H01X 0.2000
H01U H01Y 0.2000
H01V C9A 0.2000
H01V H01W 0.2000
C9A H01W 0.2000
C9A H01X 0.2000
C9A H01Y 0.2000
C10 H01Q 0.2000
C10 H01R 0.2000
C10 H01S 0.2000
C10 C10A 0.1000
C10 C10A 0.0400
C10 H12A 0.2000
C10 H12B 0.2000
H01R C10A 0.2000
H01R H12B 0.2000
H01S C10A 0.2000
H01S H12A 0.2000
C10A H12A 0.2000
C10A H12B 0.2000
C10A H12C 0.2000
C11 C12 0.1000
C11 C14 0.1000
C12 H00G 0.2000
C12 C13 0.1000
C13 C15 0.1000
C14 H 0.2000
C14 H00X 0.2000
C14 H00Y 0.2000
C15 H00I 0.2000
C15 H00K 0.2000
C15 H00L 0.2000
C16 C17 0.1000
C16 C21 0.1000
C17 C18 0.1000
C17 C22 0.1000
C18 H00J 0.2000
C18 C19 0.1000
C19 C20 0.1000
C19 C23 0.1000
C20 H00F 0.2000
C20 C21 0.1000
C21 C24 0.1000
C22 H00U 0.2000
C22 H00V 0.2000
C22 H00W 0.2000
C23 HB 0.2000
C23 HA 0.2000
C23 H00Z 0.2000
C24 H00D 0.2000
C24 H00E 0.2000
C24 H00H 0.2000
C25 C26 0.1000
C25 C30 0.1000
C26 C27 0.1000
C26 C31 0.1000
C27 H00N 0.2000
C27 C28 0.1000
C28 C29 0.1000
C28 C32 0.1000
C29 H00T 0.2000
C29 C30 0.1000
C30 C33 0.1000
C31 H00Q 0.2000
C31 H00R 0.2000
C31 H00S 0.2000
C32 HF 0.2000
C32 HE 0.2000
C32 H11 0.2000
C33 HH 0.2000
C33 HG 0.2000
C33 H12 0.2000
C34 H01G 0.2000
C34 H01H 0.2000
C34 H01I 0.2000
C35 H01D 0.2000
C35 H01E 0.2000
C35 H01F 0.2000
C36 H00M 0.2000
C36 H00O 0.2000
C36 H00P 0.2000
C37 H01A 0.2000
C37 H01B 0.2000
C37 H01C 0.2000
C38 H01J 0.2000
C38 H01K 0.2000
C38 H01L 0.2000
C39 HD 0.2000
C39 HC 0.2000
C39 H00 0.2000
C40 H6A 0.2000
C40 H6B 0.2000
C40 H6C 0.2000
C40 C41 0.1000
C41 H5A 0.2000
C41 H5B 0.2000
C42 H4A 0.2000
C43 H3A 0.2000
C43 H3B 0.2000
C43 C44 0.1000
C44 H2A 0.2000
C44 H2B 0.2000
C44 H2C 0.2000

loop_
_exptl_oxdiff_crystal_face_indexfrac_h
_exptl_oxdiff_crystal_face_indexfrac_k
_exptl_oxdiff_crystal_face_indexfrac_l
_exptl_oxdiff_crystal_face_x
_exptl_oxdiff_crystal_face_y
_exptl_oxdiff_crystal_face_z
-4.0121 -4.9945 -1.9915 -0.4010 0.3600 -0.5580
1.0130 4.9966 -1.0009 0.4695 -0.4366 0.2246
-4.9956 1.0028 -4.9874 0.2207 -0.1995 -0.5172
4.9956 -1.0028 4.9874 -0.2207 0.1995 0.5172
0.0007 -0.0001 0.9992 0.0204 0.0514 0.0395
-0.0007 0.0001 -0.9992 -0.0204 -0.0514 -0.0395
-4.9877 2.0012 2.0068 0.4702 0.0888 -0.2021
2.9905 -1.0003 -5.0009 -0.3384 -0.2631 -0.0212
5.0009 1.9961 -0.0085 -0.0029 -0.2732 0.4351
2.0003 1.9984 -4.9993 0.0247 -0.4527 0.0226
-5.0009 -1.9961 0.0085 0.0029 0.2732 -0.4351
-0.9954 -0.0002 4.9976 0.1453 0.2831 0.1260
-4.9987 -0.9965 -0.9907 0.0891 0.1500 -0.4361
-1.9826 3.9980 4.9992 0.6150 0.0217 0.2083
-1.9974 -0.9990 4.9993 0.0819 0.3809 0.0158
-2.9905 1.0003 5.0009 0.3384 0.2631 0.0212
-4.9827 1.0003 12.9977 0.5882 0.7265 0.1941
-8.9757 3.0018 9.0078 0.8927 0.4807 -0.1735
0.0238 1.9953 24.9793 0.7237 1.1424 1.0649
-0.9978 -2.9996 13.9902 0.0092 0.9617 0.3661

loop_
_restr_rigu_atom_site_label_1
_restr_rigu_atom_site_label_2
_restr_rigu_target_weight_param
_restr_rigu_u13_diff
_restr_rigu_u23_diff
_restr_rigu_u33_diff
O1 H1 0.010000 -0.006806 -0.014059 -0.013295
O1 Fe1 0.010000 -0.007070 -0.004512 0.003657
O1 Al1 0.010000 0.002519 0.000218 0.001200
O1 H2 0.010000 -0.026642 -0.009612 -0.021953
O1 N007 0.010000 -0.009580 -0.007427 0.002907
O1 C7 0.010000 -0.001284 0.000053 0.001122
O1 N008 0.010000 -0.006012 0.009602 0.004581
O1 C8 0.010000 -0.003442 -0.000482 0.001496
O1 C9 0.010000 -0.002297 0.003210 0.001124
O1 C10 0.010000 -0.004116 -0.004855 -0.000098
P1 H1 0.010000 0.009106 0.001097 -0.025195
P1 Fe1 0.010000 -0.001426 0.001824 0.001127
P1 Al1 0.010000 -0.002707 -0.001724 0.001426
P1 Si1 0.010000 0.012971 0.003434 -0.003491
P1 H2 0.010000 0.011584 -0.011901 -0.012791
P1 P2 0.010000 -0.016422 0.003582 -0.000323
P1 H3 0.010000 0.010730 -0.013834 -0.040776
P1 H4 0.010000 0.004253 0.008829 -0.027953
P1 C34 0.010000 0.008994 -0.004171 -0.006401
P1 H01G 0.010000 0.000526 -0.007082 -0.020503
P1 H01H 0.010000 0.019872 0.004204 -0.021797
P1 H01I 0.010000 0.012392 0.005518 -0.023099
P1 C35 0.010000 -0.015186 -0.001357 -0.006038
P1 H01D 0.010000 -0.014221 0.000188 -0.030634
P1 H01E 0.010000 -0.019708 -0.008058 -0.022201
P1 H01F 0.010000 -0.011024 -0.010763 -0.026185
P1 C36 0.010000 -0.004671 0.004304 -0.005681
P1 H00M 0.010000 -0.006710 0.009201 -0.010580
P1 H00O 0.010000 -0.007800 0.001475 -0.013617
P1 H00P 0.010000 0.007170 0.001362 -0.018174
H1 Fe1 0.010000 0.010369 0.000651 0.024839
H1 Al1 0.010000 -0.002341 -0.002472 0.015625
H1 Si1 0.010000 -0.002983 0.003009 0.022466
H1 H2 0.010000 0.002323 -0.002229 0.005532
H1 P2 0.010000 -0.004752 -0.007514 0.004309
H1 H3 0.010000 0.010123 0.005417 0.004613
H1 H4 0.010000 0.006350 0.001537 -0.008487
H1 N007 0.010000 -0.005846 0.001296 0.009150
H1 N008 0.010000 -0.000921 -0.006673 0.017576
Fe1 Al1 0.010000 -0.002693 -0.000388 -0.000564
Fe1 Si1 0.010000 0.000693 0.003299 -0.002434
Fe1 C1 0.010000 0.003629 0.001543 -0.001889
Fe1 H2 0.010000 0.005001 -0.000043 -0.009434
Fe1 P2 0.010000 -0.000457 0.001407 -0.001143
Fe1 H3 0.010000 -0.008708 -0.004739 -0.017276
Fe1 H4 0.010000 0.005294 0.002243 -0.024459
Fe1 H5 0.010000 0.009988 0.002910 -0.013948
Fe1 H6 0.010000 0.007924 0.017529 -0.013834
Fe1 N007 0.010000 -0.001261 0.000636 -0.001803
Fe1 N008 0.010000 -0.003098 -0.004222 -0.000807
Fe1 C34 0.010000 -0.002550 -0.001106 -0.008536
Fe1 C35 0.010000 -0.004170 -0.000206 -0.007474
Fe1 C36 0.010000 -0.002814 -0.001517 -0.007482
Fe1 C37 0.010000 -0.000640 0.001527 -0.008400
Fe1 C38 0.010000 0.000292 0.004292 -0.006731
Fe1 C39 0.010000 -0.000915 0.001018 -0.006860
Al1 Si1 0.010000 0.000224 0.002669 -0.003139
Al1 H2 0.010000 -0.001512 -0.003881 -0.009787
Al1 P2 0.010000 -0.006895 -0.000003 -0.002386
Al1 H3 0.010000 0.006543 -0.007445 -0.031128
Al1 H4 0.010000 -0.000390 -0.000903 -0.024923
Al1 N007 0.010000 -0.002797 -0.000938 -0.000774
Al1 C7 0.010000 0.001431 -0.000822 0.000005
Al1 N008 0.010000 -0.001315 0.000920 0.000103
Al1 C11 0.010000 -0.004085 -0.000503 -0.000654
Al1 C13 0.010000 -0.005135 0.000244 -0.001540
Al1 C16 0.010000 -0.003872 -0.001361 -0.000809
Al1 C25 0.010000 -0.001655 0.001914 -0.000840
Si1 C1 0.010000 0.004008 0.000935 0.006886
Si1 H2 0.010000 0.019839 -0.010882 -0.014331
Si1 C2 0.010000 0.015758 -0.000598 0.006338
Si1 P2 0.010000 -0.010281 0.007415 -0.000853
Si1 H3 0.010000 0.014896 -0.002338 -0.009210
Si1 H4 0.010000 -0.002696 -0.000442 0.002539
Si1 H5 0.010000 0.014435 -0.008397 -0.015034
Si1 H6 0.010000 0.016405 0.006025 -0.010038
Si1 C6 0.010000 0.006807 0.004148 0.002717
C1 C2 0.010000 0.016447 0.001821 -0.003963
C1 H013 0.010000 0.012605 -0.000300 -0.014397
C1 C3 0.010000 0.021691 -0.000261 -0.004461
C1 H4 0.010000 -0.012610 0.001931 -0.010848
C1 C5 0.010000 0.008450 -0.004112 -0.003233
C1 H5 0.010000 0.015420 0.010962 -0.026612
C1 H6 0.010000 0.020970 -0.029386 -0.028436
C1 C6 0.010000 -0.001594 -0.008449 -0.000927
C1 H017 0.010000 0.007140 0.011096 -0.021954
H2 P2 0.010000 -0.028646 -0.009625 0.025740
H2 H3 0.010000 0.016410 0.021621 0.009341
H2 H4 0.010000 0.008520 0.000386 -0.013838
H2 N007 0.010000 0.008017 0.000546 0.012190
H2 N008 0.010000 0.011796 -0.011418 0.011058
C2 H013 0.010000 0.001912 -0.002252 0.005487
C2 C3 0.010000 0.001953 -0.003085 -0.002326
C2 H019 0.010000 0.009173 -0.010453 -0.014884
C2 C4 0.010000 -0.002590 -0.007101 0.005873
C2 C6 0.010000 0.017905 -0.024152 -0.002053
H013 C3 0.010000 -0.011249 -0.012024 -0.012661
P2 H3 0.010000 -0.010756 -0.004819 -0.017515
P2 H4 0.010000 -0.001163 -0.010153 0.003985
P2 C37 0.010000 -0.004128 -0.002703 -0.006114
P2 H01A 0.010000 -0.013932 -0.005477 -0.032941
P2 H01B 0.010000 0.003994 -0.007729 -0.016581
P2 H01C 0.010000 -0.002257 0.003940 -0.023887
P2 C38 0.010000 -0.013339 0.004942 -0.003898
P2 H01J 0.010000 -0.005469 0.011520 -0.018632
P2 H01K 0.010000 -0.008631 0.012144 -0.025969
P2 H01L 0.010000 -0.013373 -0.000976 -0.023759
P2 C39 0.010000 -0.012612 0.004647 -0.005981
P2 HD 0.010000 -0.013114 -0.011275 -0.039644
P2 HC 0.010000 -0.006647 0.005761 -0.018785
P2 H00 0.010000 -0.002221 0.012757 -0.023447
C3 H019 0.010000 0.003605 0.003509 -0.004833
C3 C4 0.010000 -0.007029 -0.021815 0.006146
C3 H01P 0.010000 0.000367 -0.000256 0.017908
C3 C5 0.010000 0.028439 -0.033929 0.002249
H019 C4 0.010000 -0.007276 -0.041735 0.000231
H3 H4 0.010000 -0.010193 0.008162 -0.011880
H4 H5 0.010000 -0.000679 -0.002742 -0.008726
H4 H6 0.010000 -0.021105 -0.003929 -0.000373
C4 H01P 0.010000 0.000190 0.005537 0.001322
C4 C5 0.010000 0.026884 -0.007823 0.009683
C4 H018 0.010000 0.006751 -0.022561 -0.001803
C4 C6 0.010000 0.030515 -0.009963 0.004882
H01P C5 0.010000 0.020474 -0.011759 -0.003676
C5 H018 0.010000 -0.012337 -0.004507 -0.001393
C5 C6 0.010000 0.009662 -0.001122 0.003600
C5 H017 0.010000 0.033435 -0.041677 -0.010570
H018 C6 0.010000 0.003365 -0.002076 0.000879
H5 H6 0.010000 0.029812 0.028174 0.007126
C6 H017 0.010000 0.007055 -0.009553 0.006106
N007 N008 0.010000 0.002496 0.003000 -0.000383
N007 C11 0.010000 -0.001101 0.002293 0.000284
N007 C12 0.010000 -0.001435 0.003824 -0.000253
N007 C14 0.010000 -0.003709 0.002375 -0.000487
N007 C16 0.010000 -0.001262 -0.001887 0.001460
N007 C17 0.010000 -0.002669 -0.002974 -0.001386
N007 C21 0.010000 -0.001426 -0.003753 0.000332
C7 C8 0.010000 -0.011527 -0.010848 -0.001298
C7 H01M 0.010000 -0.017429 -0.008529 -0.023905
C7 H01N 0.010000 -0.016501 -0.015496 -0.034286
C7 H01O 0.010000 -0.026876 -0.015879 -0.015484
C7 C9 0.010000 -0.020266 0.003662 -0.004086
C7 H01T 0.010000 -0.003740 0.009838 -0.031308
C7 H01U 0.010000 -0.057616 -0.000533 -0.054186
C7 H01V 0.010000 0.005785 0.006973 -0.010985
C7 C10 0.010000 -0.028064 -0.008046 -0.006487
C7 H01Q 0.010000 -0.026378 -0.010858 -0.065666
C7 H01R 0.010000 -0.017130 0.009902 -0.030733
C7 H01S 0.010000 -0.009600 -0.005111 -0.007133
N008 C12 0.010000 -0.002353 -0.004694 -0.001186
N008 C13 0.010000 -0.003752 -0.002148 -0.001523
N008 C15 0.010000 -0.007134 -0.001680 -0.002247
N008 C25 0.010000 -0.000322 0.002806 -0.000676
N008 C26 0.010000 -0.001815 0.002464 -0.001239
N008 C30 0.010000 -0.002964 0.003067 -0.000785
C8 H01M 0.010000 -0.000852 0.000126 -0.009331
C8 H01N 0.010000 0.006406 -0.002813 -0.011290
C8 H01O 0.010000 0.002262 -0.004523 0.000089
C8 C9 0.010000 0.018820 0.056957 0.004116
C8 C10 0.010000 -0.013201 -0.019034 -0.005716
H01M H01N 0.010000 0.050015 -0.006551 -0.013386
H01M H01O 0.010000 -0.005203 -0.021956 -0.001081
H01N H01O 0.010000 0.006023 0.029260 -0.000192
C9 H01T 0.010000 -0.004645 0.003046 -0.002148
C9 H01U 0.010000 -0.018433 0.003350 0.004842
C9 H01V 0.010000 -0.002943 -0.004164 -0.011380
C9 C10 0.010000 -0.114710 0.014443 0.012786
H01T H01U 0.010000 -0.026861 -0.056161 -0.003624
H01T H01V 0.010000 -0.007827 -0.003590 -0.012518
H01U H01V 0.010000 -0.004359 -0.031643 -0.000315
C10 H01Q 0.010000 -0.006888 -0.003636 -0.004669
C10 H01R 0.010000 0.002775 -0.003197 -0.004219
C10 H01S 0.010000 -0.000692 0.007934 -0.014180
H01Q H01R 0.010000 -0.006952 -0.044028 -0.000804
H01Q H01S 0.010000 -0.008568 0.033742 0.003131
H01R H01S 0.010000 -0.009411 0.007459 -0.004855
C11 C12 0.010000 0.001718 0.002793 0.000643
C11 H00G 0.010000 0.011736 0.000883 -0.007024
C11 C13 0.010000 0.004157 0.006505 0.000747
C11 C14 0.010000 -0.001977 -0.003766 -0.001094
C11 H 0.010000 0.006631 -0.007576 -0.015384
C11 H00X 0.010000 -0.008647 -0.004606 -0.021181
C11 H00Y 0.010000 -0.000101 -0.006078 -0.022741
C11 C16 0.010000 -0.000193 -0.006594 0.001875
C12 H00G 0.010000 0.006641 -0.001753 -0.002853
C12 C13 0.010000 0.001422 0.004431 -0.000027
C12 C14 0.010000 0.004585 -0.010625 -0.003481
C12 C15 0.010000 0.002474 0.008065 -0.000786
H00G C13 0.010000 0.005354 0.008405 0.003386
C13 C15 0.010000 -0.002009 0.002446 -0.001149
C13 H00I 0.010000 -0.004513 -0.000940 -0.021222
C13 H00K 0.010000 0.001177 0.009878 -0.019552
C13 H00L 0.010000 -0.005421 0.006721 -0.011409
C13 C25 0.010000 -0.002442 0.006499 0.000156
C14 H 0.010000 0.011201 -0.002678 -0.015604
C14 H00X 0.010000 0.006692 0.004265 -0.018124
C14 H00Y 0.010000 0.013025 -0.003742 -0.016380
H H00X 0.010000 -0.028419 0.031948 -0.005181
H H00Y 0.010000 0.066004 -0.038613 -0.009515
H00X H00Y 0.010000 0.062352 0.026729 -0.003330
C15 H00I 0.010000 0.004120 -0.003664 -0.007813
C15 H00K 0.010000 0.000106 0.011410 -0.016640
C15 H00L 0.010000 0.006775 -0.005762 -0.006165
H00I H00K 0.010000 0.016153 0.046829 -0.006059
H00I H00L 0.010000 -0.021169 -0.009429 0.002353
H00K H00L 0.010000 0.044250 -0.019600 0.006924
C16 C17 0.010000 -0.000463 -0.000841 -0.001346
C16 C18 0.010000 -0.002878 -0.000850 -0.000439
C16 C20 0.010000 -0.003652 -0.004094 -0.001286
C16 C21 0.010000 0.003221 -0.001900 -0.001518
C16 C22 0.010000 0.004993 -0.003432 -0.002268
C16 C24 0.010000 0.001602 0.001218 -0.002273
C17 C18 0.010000 -0.005618 -0.004465 -0.000258
C17 H00J 0.010000 -0.007326 -0.011189 -0.010907
C17 C19 0.010000 -0.006044 -0.007676 -0.000508
C17 C21 0.010000 0.005313 0.000652 -0.001660
C17 C22 0.010000 0.004675 0.004614 -0.002715
C17 H00U 0.010000 0.007206 0.003363 -0.026212
C17 H00V 0.010000 0.001675 -0.002750 -0.032047
C17 H00W 0.010000 -0.003741 -0.011040 -0.006482
C18 H00J 0.010000 0.002414 -0.003133 -0.008324
C18 C19 0.010000 0.000982 -0.007263 0.002492
C18 C20 0.010000 0.007796 -0.006583 0.000379
C18 C22 0.010000 -0.007680 0.012367 -0.001012
C18 C23 0.010000 -0.009829 -0.007460 -0.001473
H00J C19 0.010000 0.012679 -0.011219 0.012272
C19 C20 0.010000 0.002504 -0.002404 0.000472
C19 H00F 0.010000 0.010649 -0.006349 -0.002648
C19 C21 0.010000 0.001041 -0.000756 -0.000070
C19 C23 0.010000 -0.004111 -0.001665 -0.001296
C19 HB 0.010000 -0.000966 0.003910 -0.016415
C19 HA 0.010000 -0.002064 0.009245 -0.022379
C19 H00Z 0.010000 -0.002645 0.016031 -0.021791
C20 H00F 0.010000 0.004366 -0.004812 0.002151
C20 C21 0.010000 -0.001020 0.000366 -0.000617
C20 C23 0.010000 0.002768 0.003726 -0.001696
C20 C24 0.010000 0.006597 -0.003547 -0.002647
H00F C21 0.010000 0.000498 0.001948 -0.002446
C21 C24 0.010000 0.002629 -0.001908 0.000896
C21 H00D 0.010000 0.004678 0.001574 -0.011962
C21 H00E 0.010000 0.000487 -0.005556 -0.034062
C21 H00H 0.010000 0.005450 -0.008476 -0.020159
C22 H00U 0.010000 -0.006210 0.000758 -0.015953
C22 H00V 0.010000 -0.007822 0.005833 -0.022219
C22 H00W 0.010000 -0.008230 -0.004883 -0.018476
H00U H00V 0.010000 -0.008269 -0.037988 0.000309
H00U H00W 0.010000 -0.032517 0.046873 0.003055
H00V H00W 0.010000 -0.005127 -0.064733 0.007057
C23 HB 0.010000 0.003372 0.004002 -0.012310
C23 HA 0.010000 0.003331 -0.012145 -0.013561
C23 H00Z 0.010000 0.008775 -0.002770 -0.012196
HB HA 0.010000 0.040121 0.009615 0.001215
HB H00Z 0.010000 -0.014471 -0.048372 -0.012201
HA H00Z 0.010000 0.031281 0.027687 0.005708
C24 H00D 0.010000 0.007375 -0.006800 -0.012049
C24 H00E 0.010000 0.011268 0.008100 -0.029691
C24 H00H 0.010000 -0.002582 0.009001 -0.021262
H00D H00E 0.010000 -0.058578 0.060232 0.006115
H00D H00H 0.010000 0.061020 -0.026186 0.004484
H00E H00H 0.010000 0.059106 0.025782 0.007473
C25 C26 0.010000 -0.001457 0.000859 -0.001159
C25 C27 0.010000 -0.006559 0.001016 -0.001987
C25 C29 0.010000 -0.001769 0.001338 0.001512
C25 C30 0.010000 0.001365 -0.000665 0.000954
C25 C31 0.010000 0.001831 0.001884 0.000316
C25 C33 0.010000 0.004137 -0.006235 -0.003074
C26 C27 0.010000 0.000416 0.000806 0.000821
C26 H00N 0.010000 0.003291 -0.001942 -0.006103
C26 C28 0.010000 0.004381 0.001042 0.000478
C26 C30 0.010000 -0.001281 -0.005935 -0.000583
C26 C31 0.010000 0.004503 -0.000349 0.000268
C26 H00Q 0.010000 0.007497 -0.016255 -0.018698
C26 H00R 0.010000 0.002339 -0.001327 -0.004999
C26 H00S 0.010000 0.011687 0.005828 -0.010821
C27 H00N 0.010000 0.001859 -0.003100 0.003118
C27 C28 0.010000 0.004937 0.000323 0.001435
C27 C29 0.010000 -0.004332 -0.011803 -0.000870
C27 C31 0.010000 0.010311 -0.001412 -0.001036
C27 C32 0.010000 0.009071 0.000377 -0.003031
H00N C28 0.010000 0.002562 -0.013265 -0.004431
C28 C29 0.010000 -0.008107 0.001815 -0.003713
C28 H00T 0.010000 -0.020373 -0.011765 -0.005929
C28 C30 0.010000 -0.010165 0.000283 0.000465
C28 C32 0.010000 -0.003500 -0.001576 -0.001813
C28 HF 0.010000 -0.002889 -0.009661 -0.026283
C28 HE 0.010000 0.024570 -0.012791 -0.040107
C28 H11 0.010000 0.018487 -0.008867 -0.044942
C29 H00T 0.010000 0.001936 -0.008721 0.004217
C29 C30 0.010000 -0.006357 -0.002637 0.000766
C29 C32 0.010000 -0.016552 -0.005544 -0.002710
C29 C33 0.010000 -0.015525 -0.004211 -0.000404
H00T C30 0.010000 -0.012505 0.004984 -0.001085
C30 C33 0.010000 -0.004941 -0.004935 -0.002615
C30 HH 0.010000 -0.011987 0.001472 -0.021964
C30 HG 0.010000 0.000265 -0.012544 -0.015573
C30 H12 0.010000 -0.009968 -0.000083 -0.028612
C31 H00Q 0.010000 0.016013 -0.000873 -0.020702
C31 H00R 0.010000 0.014632 0.006164 -0.003937
C31 H00S 0.010000 0.008586 -0.002715 -0.018403
H00Q H00R 0.010000 0.004599 0.053915 -0.008954
H00Q H00S 0.010000 0.037728 -0.066258 -0.011395
H00R H00S 0.010000 0.039357 0.047658 -0.009681
C32 HF 0.010000 0.000930 -0.008024 -0.027548
C32 HE 0.010000 0.002266 0.003394 -0.027145
C32 H11 0.010000 -0.011384 0.005750 -0.019703
HF HE 0.010000 -0.087562 0.024786 -0.000785
HF H11 0.010000 0.052276 0.044258 0.011874
HE H11 0.010000 0.039428 -0.034446 -0.001327
C33 HH 0.010000 -0.011577 -0.000201 -0.017202
C33 HG 0.010000 -0.007829 -0.006318 -0.009592
C33 H12 0.010000 0.001646 -0.002848 -0.015014
HH HG 0.010000 0.005825 -0.031776 0.022962
HH H12 0.010000 -0.046879 0.064369 0.007441
HG H12 0.010000 -0.022641 -0.027946 -0.013704
C34 H01G 0.010000 -0.004310 -0.003639 -0.010501
C34 H01H 0.010000 -0.009268 -0.006222 -0.007611
C34 H01I 0.010000 0.001210 0.004041 -0.010917
C34 C35 0.010000 0.040674 0.005182 -0.001137
C34 C36 0.010000 -0.009468 0.015546 0.000202
H01G H01H 0.010000 -0.028954 -0.023431 -0.000707
H01G H01I 0.010000 0.016651 0.025128 0.005476
H01H H01I 0.010000 -0.023654 -0.011622 -0.008468
C35 H01D 0.010000 0.006491 -0.001221 -0.005399
C35 H01E 0.010000 -0.005713 -0.007337 -0.005800
C35 H01F 0.010000 -0.000082 -0.000916 -0.009727
C35 C36 0.010000 -0.004829 0.014226 0.001124
H01D H01E 0.010000 0.027634 0.025768 -0.000215
H01D H01F 0.010000 0.017969 -0.016229 -0.001174
H01E H01F 0.010000 -0.014153 0.041473 0.004474
C36 H00M 0.010000 0.005145 0.007485 -0.013499
C36 H00O 0.010000 -0.006534 0.011042 -0.013955
C36 H00P 0.010000 0.005403 -0.004964 -0.013581
H00M H00O 0.010000 -0.024938 0.021110 0.006414
H00M H00P 0.010000 -0.029655 -0.012480 0.002868
H00O H00P 0.010000 0.029217 -0.012957 -0.001256
C37 H01A 0.010000 -0.008048 0.000761 -0.007480
C37 H01B 0.010000 0.000950 0.005159 -0.012846
C37 H01C 0.010000 -0.003309 0.001415 -0.006353
C37 C38 0.010000 -0.011143 0.034374 -0.001399
C37 C39 0.010000 -0.021922 -0.006504 0.001522
H01A H01B 0.010000 -0.040456 -0.004907 -0.005234
H01A H01C 0.010000 0.009149 0.025308 0.004949
H01B H01C 0.010000 -0.008078 -0.021815 0.010544
C38 H01J 0.010000 0.004115 0.002815 -0.013779
C38 H01K 0.010000 0.001027 0.007135 -0.011954
C38 H01L 0.010000 -0.007512 -0.005084 -0.003838
C38 C39 0.010000 -0.038456 0.012573 0.003791
H01J H01K 0.010000 -0.014711 0.010608 0.003465
H01J H01L 0.010000 -0.042697 -0.002951 -0.002119
H01K H01L 0.010000 0.021888 -0.018003 0.002567
C39 HD 0.010000 -0.008169 -0.000529 -0.012599
C39 HC 0.010000 -0.011545 -0.002067 -0.011324
C39 H00 0.010000 -0.001439 -0.002585 -0.016187
HD HC 0.010000 0.000125 -0.027555 0.011127
HD H00 0.010000 -0.040356 0.022747 0.002599
HC H00 0.010000 -0.020560 -0.022361 -0.001859
C40 H6A 0.010000 0.001671 0.003513 -0.008264
C40 H6B 0.010000 0.005805 0.002658 -0.005483
C40 H6C 0.010000 0.001884 -0.000372 -0.016814
C40 C41 0.010000 0.000521 -0.005463 -0.006474
C40 H5A 0.010000 -0.016909 0.016305 -0.024244
C40 H5B 0.010000 -0.020754 -0.034440 0.006002
C40 C42 0.010000 0.023237 0.022871 -0.002353
H6A H6B 0.010000 -0.010992 0.034933 0.006405
H6A H6C 0.010000 0.005904 -0.027117 0.019813
H6A C41 0.010000 0.007803 0.014514 0.032355
H6B H6C 0.010000 0.024010 -0.011025 0.008603
H6B C41 0.010000 -0.016529 -0.011049 0.030492
H6C C41 0.010000 -0.005001 -0.003646 0.012584
C41 H5A 0.010000 -0.001711 -0.001103 -0.000830
C41 H5B 0.010000 -0.002781 -0.002143 -0.002055
C41 C42 0.010000 0.013807 0.006970 -0.011327
C41 H4A 0.010000 -0.000289 -0.009233 0.008327
C41 H4B 0.010000 0.002397 0.020499 0.004132
C41 C43 0.010000 0.001405 -0.004286 -0.001508
H5A H5B 0.010000 -0.024041 -0.010397 0.001008
H5A C42 0.010000 0.005220 -0.002031 0.020791
H5B C42 0.010000 0.008302 0.006212 0.020824
C42 H4A 0.010000 -0.002955 0.002643 -0.008654
C42 H4B 0.010000 0.006344 0.003634 -0.003744
C42 C43 0.010000 0.015153 -0.003325 0.002854
C42 H3A 0.010000 0.002986 -0.005612 -0.013364
C42 H3B 0.010000 0.014489 0.008190 0.003494
C42 C44 0.010000 0.054499 0.017311 -0.012735
H4A H4B 0.010000 0.028515 0.015353 0.006433
H4A C43 0.010000 -0.017684 -0.026992 0.009043
H4B C43 0.010000 0.006598 0.007409 -0.005979
C43 H3A 0.010000 -0.001857 0.001578 0.000305
C43 H3B 0.010000 -0.001851 0.009447 -0.002377
C43 C44 0.010000 0.006121 -0.019642 0.007201
C43 H2A 0.010000 0.013939 0.014256 -0.043378
C43 H2B 0.010000 0.000384 0.007569 -0.016653
C43 H2C 0.010000 -0.000849 -0.055658 -0.057720
H3A H3B 0.010000 -0.011408 0.004279 0.002099
H3A C44 0.010000 -0.003462 0.030576 0.011032
H3B C44 0.010000 0.003391 -0.082118 -0.033361
C44 H2A 0.010000 0.003481 -0.001116 -0.004440
C44 H2B 0.010000 -0.002118 -0.000762 -0.007418
C44 H2C 0.010000 0.003453 -0.005409 0.003239
H2A H2B 0.010000 0.014232 0.029735 0.012870
H2A H2C 0.010000 0.000080 -0.037305 0.006139
H2B H2C 0.010000 0.035639 -0.015056 -0.004724
